data_4106311
loop_
_publ_author_name
'Timothy J. Schmeier'
'Graham E. Dobereiner'
'Robert H. Crabtree'
'Nilay Hazari'

_publ_contact_author
;
 Dr N. Hazari           
 The Department of Chemistry 
 Yale University 
 P. O. Box 208107 
 New Haven 
 Connecticut 06520 USA.
;
_publ_contact_author_email nilay.hazari@yale.edu
_publ_contact_author_fax '+1 203 432 6144'
_publ_contact_author_phone '+1 203 432 0885'
_publ_section_title
;
 Secondary Coordination Sphere Interactions Facilitate the Insertion Step
 in an Iridium(III) CO2 Reduction Catalyst
;
_journal_name_full 'Journal of the American Chemical Society'
_journal_page_first 9274
_journal_page_last 9277
_journal_paper_doi 10.1021/ja2035514
_journal_volume 133
_journal_year 2011
_chemical_formula_moiety 'Ir P2 O2 N C17 H40'
_chemical_formula_sum 'C17 H40 Ir N O2 P2'
_chemical_formula_weight 544.68
_space_group_IT_number 14
_symmetry_cell_setting monoclinic
_symmetry_Int_Tables_number 14
_symmetry_space_group_name_Hall '-P 2ybc'
_symmetry_space_group_name_H-M 'P 1 21/c 1'
_atom_sites_solution_hydrogens geom
_atom_sites_solution_primary direct
_atom_sites_solution_secondary difmap
_audit_creation_date 2009-12-23
_audit_creation_method 'by CrystalStructure 3.8'
_audit_update_record
;
These are the CIF format data (1 compound) for the paper 

"Secondary Coordination Sphere Interactions Facilitate the Insertion Step in an Iridium(III) CO2 Reduction Catalyst"

Timothy J. Schmeier, Graham E. Dobereiner, Robert H. Crabtree and Nilay Hazari
;
_cell_angle_alpha 90.0000
_cell_angle_beta 95.198(5)
_cell_angle_gamma 90.0000
_cell_formula_units_Z 8
_cell_length_a 16.723(7)
_cell_length_b 7.709(3)
_cell_length_c 32.443(12)
_cell_measurement_reflns_used 3069
_cell_measurement_temperature 223
_cell_measurement_theta_max 28.13
_cell_measurement_theta_min 5.98
_cell_volume 4165(3)
_computing_cell_refinement PROCESS-AUTO
_computing_data_collection PROCESS-AUTO
_computing_data_reduction CrystalClear
_computing_molecular_graphics 'CrystalStructure 4.0'
_computing_publication_material 'CrystalStructure 4.0 (Rigaku, 2010)'
_computing_structure_refinement 'SHELXL97 (Sheldrick, 1997)'
_computing_structure_solution 'DIRDIF99-PATTY (Gould, et al., 1999)'
_diffrn_ambient_temperature 223
_diffrn_detector_area_resol_mean 6.849
_diffrn_measured_fraction_theta_full 0.987
_diffrn_measured_fraction_theta_max 0.987
_diffrn_measurement_device_type 'Rigaku Mercury275R CCD (SCX mini)'
_diffrn_measurement_method \w
_diffrn_radiation_type 'Mo K\a'
_diffrn_radiation_wavelength 0.71075
_diffrn_reflns_av_R_equivalents 0.0932
_diffrn_reflns_limit_h_max 21
_diffrn_reflns_limit_h_min -21
_diffrn_reflns_limit_k_max 10
_diffrn_reflns_limit_k_min -9
_diffrn_reflns_limit_l_max 42
_diffrn_reflns_limit_l_min -40
_diffrn_reflns_number 29618
_diffrn_reflns_theta_full 27.49
_diffrn_reflns_theta_max 27.49
_diffrn_standards_number 0
_exptl_absorpt_coefficient_mu 6.591
_exptl_absorpt_correction_T_max 0.876
_exptl_absorpt_correction_T_min 0.569
_exptl_absorpt_correction_type multi-scan
_exptl_absorpt_process_details 'Jacobson, R. (1998) Private communication'
_exptl_crystal_colour Colorless
_exptl_crystal_density_diffrn 1.737
_exptl_crystal_description Chip
_exptl_crystal_F_000 2176.00
_exptl_crystal_size_max 0.06
_exptl_crystal_size_mid 0.05
_exptl_crystal_size_min 0.02
_refine_diff_density_max 1.070
_refine_diff_density_min -0.790
_refine_ls_extinction_method none
_refine_ls_goodness_of_fit_ref 1.093
_refine_ls_hydrogen_treatment mixed
_refine_ls_number_parameters 431
_refine_ls_number_reflns 9487
_refine_ls_number_restraints 4
_refine_ls_R_factor_gt 0.0684
_refine_ls_shift/su_max 0.001
_refine_ls_structure_factor_coef Fsqd
_refine_ls_weighting_details 'w = 1/[\s^2^(Fo^2^)+(0.0201P)^2^+0.0000P] where P=(Fo^2^+2Fc^2^)/3'
_refine_ls_weighting_scheme calc
_refine_ls_wR_factor_ref 0.0955
_reflns_number_gt 6382
_reflns_number_total 10113
_reflns_threshold_expression F^2^>2.0\s(F^2^)
_cod_data_source_file ja2035514_si_002.cif
_cod_data_source_block '_Compound2'
_cod_original_formula_sum 'Ir P2 O2 N C17 H40'
_cod_database_code 4106311

loop_
_symmetry_equiv_pos_site_id
_symmetry_equiv_pos_as_xyz
1 +X,+Y,+Z
2 -X,1/2+Y,1/2-Z
3 -X,-Y,-Z
4 +X,1/2-Y,1/2+Z

loop_
_atom_site_label
_atom_site_type_symbol
_atom_site_fract_x
_atom_site_fract_y
_atom_site_fract_z
_atom_site_U_iso_or_equiv
_atom_site_adp_type
_atom_site_occupancy
_atom_site_symmetry_multiplicity
_atom_site_calc_flag
_atom_site_refinement_flags
Ir(1) Ir 0.103712(18) 0.25509(5) 0.098302(10) 0.03168(9) Uani 1.00 4 d .
Ir(2) Ir 0.662270(19) 0.01444(4) 0.176435(10) 0.03422(10) Uani 1.00 4 d .
P(1) P 0.21218(12) 0.2517(3) 0.06350(6) 0.0356(5) Uani 1.00 4 d .
P(2) P -0.02056(12) 0.2585(3) 0.11886(7) 0.0357(5) Uani 1.00 4 d .
P(3) P 0.60247(13) -0.0087(3) 0.11281(7) 0.0408(6) Uani 1.00 4 d .
P(4) P 0.69654(14) 0.0214(3) 0.24429(7) 0.0373(5) Uani 1.00 4 d .
O(1) O 0.1254(3) 0.5196(7) 0.11769(17) 0.0366(13) Uani 1.00 4 d .
O(2) O 0.0662(4) 0.6542(8) 0.0639(2) 0.069(2) Uani 1.00 4 d .
O(3) O 0.6741(4) 0.2931(8) 0.17304(19) 0.0513(17) Uani 1.00 4 d .
O(4) O 0.5517(7) 0.3791(12) 0.1804(3) 0.114(4) Uani 1.00 4 d .
N(1) N 0.0423(4) 0.3140(8) 0.0389(2) 0.0338(17) Uani 1.00 4 d .
N(2) N 0.5417(4) 0.0265(9) 0.1938(2) 0.0430(18) Uani 1.00 4 d .
C(1) C 0.1031(5) 0.6507(12) 0.0973(3) 0.042(2) Uani 1.00 4 d .
C(2) C 0.0853(5) 0.2590(13) 0.0045(2) 0.050(2) Uani 1.00 4 d .
C(3) C 0.1714(5) 0.3133(12) 0.0119(3) 0.043(2) Uani 1.00 4 d .
C(4) C -0.0395(4) 0.2526(12) 0.0353(3) 0.043(2) Uani 1.00 4 d .
C(5) C -0.0810(5) 0.3100(12) 0.0711(3) 0.046(2) Uani 1.00 4 d .
C(6) C 0.2880(5) 0.4163(11) 0.0746(3) 0.045(2) Uani 1.00 4 d .
C(7) C 0.3461(6) 0.4359(14) 0.0425(3) 0.077(4) Uani 1.00 4 d .
C(8) C 0.3284(6) 0.4032(13) 0.1171(3) 0.062(3) Uani 1.00 4 d .
C(9) C 0.2660(5) 0.0512(11) 0.0574(3) 0.050(3) Uani 1.00 4 d .
C(10) C 0.2197(6) -0.0726(12) 0.0292(3) 0.063(3) Uani 1.00 4 d .
C(11) C 0.2838(5) -0.0347(11) 0.0981(3) 0.057(3) Uani 1.00 4 d .
C(12) C -0.0474(5) 0.4345(11) 0.1509(3) 0.043(2) Uani 1.00 4 d .
C(13) C -0.1348(5) 0.4592(12) 0.1536(3) 0.058(3) Uani 1.00 4 d .
C(14) C -0.0032(6) 0.4304(13) 0.1929(3) 0.069(3) Uani 1.00 4 d .
C(15) C -0.0645(5) 0.0649(11) 0.1387(3) 0.053(3) Uani 1.00 4 d .
C(16) C -0.0823(6) -0.0659(11) 0.1052(3) 0.060(3) Uani 1.00 4 d .
C(17) C -0.0109(6) -0.0144(13) 0.1726(3) 0.074(3) Uani 1.00 4 d .
C(18) C 0.6234(10) 0.4002(16) 0.1767(4) 0.085(5) Uani 1.00 4 d .
C(19) C 0.4852(5) -0.0596(15) 0.1638(3) 0.068(3) Uani 1.00 4 d .
C(20) C 0.4979(5) 0.0089(15) 0.1215(3) 0.071(3) Uani 1.00 4 d .
C(21) C 0.5361(5) -0.0314(13) 0.2359(3) 0.057(3) Uani 1.00 4 d .
C(22) C 0.5998(5) 0.0500(12) 0.2635(3) 0.047(2) Uani 1.00 4 d .
C(23) C 0.6145(7) -0.2056(15) 0.0843(4) 0.091(4) Uani 1.00 4 d .
C(24) C 0.6984(7) -0.2615(16) 0.0857(4) 0.102(4) Uani 1.00 4 d .
C(25) C 0.5582(8) -0.3195(19) 0.0813(7) 0.244(14) Uani 1.00 4 d .
C(26) C 0.7521(6) 0.2074(11) 0.2647(3) 0.044(2) Uani 1.00 4 d .
C(27) C 0.7520(6) 0.2325(12) 0.3103(3) 0.063(3) Uani 1.00 4 d .
C(28) C 0.8348(6) 0.2122(14) 0.2526(3) 0.072(3) Uani 1.00 4 d .
C(29) C 0.7432(6) -0.1634(11) 0.2702(3) 0.052(3) Uani 1.00 4 d .
C(30) C 0.6829(7) -0.3060(12) 0.2765(3) 0.075(4) Uani 1.00 4 d .
C(31) C 0.8079(6) -0.2342(13) 0.2466(3) 0.073(3) Uani 1.00 4 d .
C(32) C 0.6142(6) 0.1720(12) 0.0780(3) 0.055(3) Uani 1.00 4 d .
C(33) C 0.5614(6) 0.1654(15) 0.0388(3) 0.082(4) Uani 1.00 4 d .
C(34) C 0.6987(6) 0.2062(14) 0.0726(3) 0.070(3) Uani 1.00 4 d .
H(1) H 0.0394 0.4330 0.0373 0.041 Uiso 1.00 4 calc R
H(1A) H 0.1167 0.7587 0.1094 0.050 Uiso 1.00 4 calc R
H(2A) H 0.0610 0.3115 -0.0212 0.060 Uiso 1.00 4 calc R
H(2B) H 0.0820 0.1326 0.0015 0.060 Uiso 1.00 4 calc R
H(2) H 0.5277 0.1420 0.1933 0.052 Uiso 1.00 4 calc R
H(3A) H 0.1754 0.4393 0.0086 0.052 Uiso 1.00 4 calc R
H(3B) H 0.2027 0.2582 -0.0086 0.052 Uiso 1.00 4 calc R
H(4A) H -0.0399 0.1256 0.0339 0.051 Uiso 1.00 4 calc R
H(4B) H -0.0678 0.2974 0.0097 0.051 Uiso 1.00 4 calc R
H(5A) H -0.1332 0.2519 0.0708 0.055 Uiso 1.00 4 calc R
H(5B) H -0.0904 0.4354 0.0694 0.055 Uiso 1.00 4 calc R
H(6) H 0.2582 0.5273 0.0741 0.054 Uiso 1.00 4 calc R
H(7A) H 0.3801 0.3340 0.0426 0.092 Uiso 1.00 4 calc R
H(7B) H 0.3790 0.5379 0.0486 0.092 Uiso 1.00 4 calc R
H(7C) H 0.3168 0.4486 0.0155 0.092 Uiso 1.00 4 calc R
H(8A) H 0.3610 0.5058 0.1231 0.074 Uiso 1.00 4 calc R
H(8B) H 0.3625 0.3011 0.1191 0.074 Uiso 1.00 4 calc R
H(8C) H 0.2883 0.3941 0.1368 0.074 Uiso 1.00 4 calc R
H(9) H 0.3174 0.0779 0.0459 0.060 Uiso 1.00 4 calc R
H(10A) H 0.1696 -0.1012 0.0405 0.076 Uiso 1.00 4 calc R
H(10B) H 0.2510 -0.1775 0.0267 0.076 Uiso 1.00 4 calc R
H(10C) H 0.2086 -0.0198 0.0022 0.076 Uiso 1.00 4 calc R
H(11A) H 0.3140 -0.1403 0.0945 0.068 Uiso 1.00 4 calc R
H(11B) H 0.2338 -0.0629 0.1096 0.068 Uiso 1.00 4 calc R
H(11C) H 0.3151 0.0428 0.1167 0.068 Uiso 1.00 4 calc R
H(12) H -0.0289 0.5408 0.1375 0.052 Uiso 1.00 4 calc R
H(13A) H -0.1436 0.5659 0.1684 0.069 Uiso 1.00 4 calc R
H(13B) H -0.1559 0.3621 0.1683 0.069 Uiso 1.00 4 calc R
H(13C) H -0.1620 0.4659 0.1260 0.069 Uiso 1.00 4 calc R
H(14A) H -0.0215 0.3324 0.2083 0.082 Uiso 1.00 4 calc R
H(14B) H -0.0132 0.5371 0.2074 0.082 Uiso 1.00 4 calc R
H(14C) H 0.0539 0.4191 0.1903 0.082 Uiso 1.00 4 calc R
H(15) H -0.1157 0.0973 0.1499 0.064 Uiso 1.00 4 calc R
H(16A) H -0.1075 -0.1668 0.1164 0.072 Uiso 1.00 4 calc R
H(16B) H -0.0327 -0.1003 0.0941 0.072 Uiso 1.00 4 calc R
H(16C) H -0.1184 -0.0157 0.0833 0.072 Uiso 1.00 4 calc R
H(17A) H 0.0396 -0.0468 0.1622 0.088 Uiso 1.00 4 calc R
H(17B) H -0.0364 -0.1167 0.1829 0.088 Uiso 1.00 4 calc R
H(17C) H -0.0008 0.0688 0.1950 0.088 Uiso 1.00 4 calc R
H(18) H 0.6409 0.5161 0.1767 0.102 Uiso 1.00 4 calc R
H(19A) H 0.4300 -0.0365 0.1702 0.081 Uiso 1.00 4 calc R
H(19B) H 0.4941 -0.1852 0.1648 0.081 Uiso 1.00 4 calc R
H(20A) H 0.4811 0.1306 0.1193 0.085 Uiso 1.00 4 calc R
H(20B) H 0.4653 -0.0576 0.1004 0.085 Uiso 1.00 4 calc R
H(21A) H 0.5415 -0.1579 0.2373 0.068 Uiso 1.00 4 calc R
H(21B) H 0.4835 -0.0002 0.2448 0.068 Uiso 1.00 4 calc R
H(22A) H 0.6004 -0.0014 0.2911 0.057 Uiso 1.00 4 calc R
H(22B) H 0.5886 0.1742 0.2659 0.057 Uiso 1.00 4 calc R
H(23) H 0.6080 -0.1584 0.0558 0.109 Uiso 1.00 4 calc R
H(24A) H 0.7038 -0.3499 0.0649 0.122 Uiso 1.00 4 calc R
H(24B) H 0.7150 -0.3087 0.1129 0.122 Uiso 1.00 4 calc R
H(24C) H 0.7321 -0.1630 0.0804 0.122 Uiso 1.00 4 calc R
H(25A) H 0.5599 -0.3863 0.1067 0.293 Uiso 1.00 4 calc R
H(25B) H 0.5655 -0.3964 0.0583 0.293 Uiso 1.00 4 calc R
H(25C) H 0.5066 -0.2618 0.0766 0.293 Uiso 1.00 4 calc R
H(26) H 0.7247 0.3101 0.2517 0.053 Uiso 1.00 4 calc R
H(27A) H 0.7755 0.3442 0.3180 0.075 Uiso 1.00 4 calc R
H(27B) H 0.7831 0.1411 0.3246 0.075 Uiso 1.00 4 calc R
H(27C) H 0.6972 0.2285 0.3179 0.075 Uiso 1.00 4 calc R
H(28A) H 0.8660 0.1210 0.2670 0.087 Uiso 1.00 4 calc R
H(28B) H 0.8587 0.3239 0.2600 0.087 Uiso 1.00 4 calc R
H(28C) H 0.8341 0.1948 0.2230 0.087 Uiso 1.00 4 calc R
H(29) H 0.7674 -0.1257 0.2977 0.063 Uiso 1.00 4 calc R
H(30A) H 0.7093 -0.3993 0.2925 0.091 Uiso 1.00 4 calc R
H(30B) H 0.6613 -0.3503 0.2498 0.091 Uiso 1.00 4 calc R
H(30C) H 0.6396 -0.2598 0.2912 0.091 Uiso 1.00 4 calc R
H(31A) H 0.7848 -0.2782 0.2202 0.088 Uiso 1.00 4 calc R
H(31B) H 0.8352 -0.3275 0.2622 0.088 Uiso 1.00 4 calc R
H(31C) H 0.8461 -0.1429 0.2420 0.088 Uiso 1.00 4 calc R
H(32) H 0.5960 0.2749 0.0928 0.066 Uiso 1.00 4 calc R
H(33A) H 0.5784 0.0716 0.0217 0.098 Uiso 1.00 4 calc R
H(33B) H 0.5648 0.2745 0.0242 0.098 Uiso 1.00 4 calc R
H(33C) H 0.5064 0.1458 0.0449 0.098 Uiso 1.00 4 calc R
H(34A) H 0.7032 0.3150 0.0579 0.084 Uiso 1.00 4 calc R
H(34B) H 0.7200 0.1129 0.0567 0.084 Uiso 1.00 4 calc R
H(34C) H 0.7290 0.2135 0.0995 0.084 Uiso 1.00 4 calc R
H(35) H 0.659(4) -0.167(7) 0.179(2) 0.04(2) Uiso 1.00 4 d .
H(36) H 0.752(3) 0.007(9) 0.168(2) 0.05(2) Uiso 1.00 4 d .
H(37) H 0.092(4) 0.055(7) 0.089(2) 0.03(2) Uiso 1.00 4 d .
H(38) H 0.146(5) 0.188(11) 0.139(2) 0.09(3) Uiso 1.00 4 d .

loop_
_atom_site_aniso_label
_atom_site_aniso_U_11
_atom_site_aniso_U_22
_atom_site_aniso_U_33
_atom_site_aniso_U_12
_atom_site_aniso_U_13
_atom_site_aniso_U_23
Ir(1) 0.02882(16) 0.03740(19) 0.02898(18) 0.00054(18) 0.00347(13) 0.00207(17)
Ir(2) 0.03183(18) 0.0396(2) 0.03173(19) 0.00101(18) 0.00541(15) -0.00109(17)
P(1) 0.0327(11) 0.0430(13) 0.0319(12) 0.0035(12) 0.0069(10) 0.0022(11)
P(2) 0.0289(11) 0.0387(13) 0.0401(13) -0.0008(12) 0.0068(10) 0.0006(12)
P(3) 0.0335(12) 0.0522(15) 0.0360(13) -0.0042(13) 0.0001(11) -0.0060(12)
P(4) 0.0479(13) 0.0347(13) 0.0301(12) 0.0060(12) 0.0087(11) 0.0020(10)
O(1) 0.036(3) 0.035(3) 0.038(3) -0.003(3) 0.002(3) -0.010(3)
O(2) 0.093(6) 0.048(4) 0.062(5) 0.007(4) -0.023(5) -0.001(4)
O(3) 0.061(4) 0.037(4) 0.052(4) -0.009(3) -0.014(4) 0.001(3)
O(4) 0.148(9) 0.073(6) 0.133(9) 0.052(7) 0.074(8) 0.026(5)
N(1) 0.035(4) 0.035(4) 0.031(4) 0.001(3) -0.002(3) 0.001(3)
N(2) 0.031(4) 0.052(5) 0.048(5) 0.002(4) 0.015(4) 0.002(4)
C(1) 0.037(5) 0.047(6) 0.042(6) -0.001(5) 0.003(5) 0.005(5)
C(2) 0.056(6) 0.070(7) 0.022(5) 0.010(6) -0.001(4) 0.001(5)
C(3) 0.044(5) 0.059(6) 0.027(5) -0.000(5) 0.005(4) 0.010(4)
C(4) 0.033(4) 0.056(6) 0.038(5) -0.000(5) -0.006(4) 0.002(5)
C(5) 0.029(5) 0.059(6) 0.050(6) 0.003(4) 0.004(5) 0.001(5)
C(6) 0.042(5) 0.047(6) 0.049(6) -0.007(5) 0.018(5) -0.000(4)
C(7) 0.062(7) 0.106(10) 0.065(8) -0.044(7) 0.025(6) -0.009(7)
C(8) 0.050(6) 0.080(7) 0.054(7) -0.008(6) 0.001(6) -0.018(6)
C(9) 0.046(6) 0.054(6) 0.052(7) 0.008(5) 0.022(5) 0.008(5)
C(10) 0.088(8) 0.045(6) 0.059(7) 0.013(6) 0.020(7) -0.005(5)
C(11) 0.042(5) 0.053(6) 0.073(8) 0.009(5) -0.008(5) 0.020(5)
C(12) 0.041(5) 0.049(6) 0.041(6) 0.000(5) 0.008(5) -0.008(4)
C(13) 0.051(6) 0.061(7) 0.064(7) 0.015(5) 0.019(5) -0.009(5)
C(14) 0.061(7) 0.090(8) 0.057(7) 0.003(6) 0.015(6) -0.028(6)
C(15) 0.037(5) 0.047(6) 0.079(8) -0.007(5) 0.026(6) 0.004(5)
C(16) 0.055(6) 0.040(6) 0.083(8) -0.010(5) 0.004(6) -0.007(5)
C(17) 0.083(8) 0.074(8) 0.066(8) -0.007(7) 0.016(7) 0.024(7)
C(18) 0.164(15) 0.045(7) 0.046(8) 0.028(10) 0.009(10) -0.008(6)
C(19) 0.028(5) 0.120(10) 0.056(7) -0.015(6) 0.004(5) -0.004(7)
C(20) 0.035(5) 0.124(10) 0.053(7) -0.014(7) 0.002(5) -0.011(7)
C(21) 0.052(6) 0.079(7) 0.044(6) 0.002(6) 0.024(5) 0.012(6)
C(22) 0.054(6) 0.058(6) 0.030(5) 0.009(5) 0.005(5) -0.002(4)
C(23) 0.086(9) 0.079(9) 0.108(11) -0.018(8) 0.014(8) -0.045(8)
C(24) 0.086(9) 0.110(11) 0.112(11) 0.020(9) 0.022(8) -0.059(9)
C(25) 0.072(10) 0.094(12) 0.56(4) 0.003(9) -0.030(17) -0.152(19)
C(26) 0.058(6) 0.040(5) 0.032(5) 0.001(5) -0.010(5) -0.002(4)
C(27) 0.105(8) 0.046(6) 0.035(6) 0.003(6) -0.007(6) -0.006(5)
C(28) 0.075(8) 0.085(9) 0.056(7) -0.028(7) -0.004(6) 0.006(6)
C(29) 0.086(8) 0.032(5) 0.038(6) 0.012(5) 0.001(6) -0.005(4)
C(30) 0.117(10) 0.045(6) 0.065(8) 0.003(7) 0.011(8) 0.010(5)
C(31) 0.095(8) 0.070(7) 0.054(7) 0.062(7) -0.001(6) -0.017(6)
C(32) 0.072(7) 0.063(7) 0.029(6) 0.004(6) 0.003(6) 0.005(5)
C(33) 0.073(8) 0.101(9) 0.066(8) 0.012(7) -0.019(7) 0.031(7)
C(34) 0.058(7) 0.093(9) 0.060(7) -0.020(7) 0.008(6) 0.019(6)

loop_
_atom_type_symbol
_atom_type_description
_atom_type_scat_dispersion_real
_atom_type_scat_dispersion_imag
_atom_type_scat_source
Ir Ir -1.444 7.990
;
International Tables for Crystallography
(1992, Vol. C, Tables 4.2.6.8 and 6.1.1.4)
;
P P 0.102 0.094
;
International Tables for Crystallography
(1992, Vol. C, Tables 4.2.6.8 and 6.1.1.4)
;
O O 0.011 0.006
;
International Tables for Crystallography
(1992, Vol. C, Tables 4.2.6.8 and 6.1.1.4)
;
N N 0.006 0.003
;
International Tables for Crystallography
(1992, Vol. C, Tables 4.2.6.8 and 6.1.1.4)
;
C C 0.003 0.002
;
International Tables for Crystallography
(1992, Vol. C, Tables 4.2.6.8 and 6.1.1.4)
;
H H 0.000 0.000
;
International Tables for Crystallography
(1992, Vol. C, Table 6.1.1.4)
;

loop_
_geom_angle_atom_site_label_1
_geom_angle_atom_site_label_2
_geom_angle_atom_site_label_3
_geom_angle
_geom_angle_publ_flag
P(1) Ir(1) P(2) 166.85(8) yes
P(1) Ir(1) O(1) 92.04(16) yes
P(1) Ir(1) N(1) 83.82(18) yes
P(2) Ir(1) O(1) 92.20(15) yes
P(2) Ir(1) N(1) 83.32(18) yes
O(1) Ir(1) N(1) 96.7(2) yes
P(3) Ir(2) P(4) 167.68(9) yes
P(3) Ir(2) O(3) 93.91(17) yes
P(3) Ir(2) N(2) 83.87(19) yes
P(4) Ir(2) O(3) 90.57(17) yes
P(4) Ir(2) N(2) 84.40(19) yes
O(3) Ir(2) N(2) 93.6(3) yes
Ir(1) P(1) C(3) 102.1(3) yes
Ir(1) P(1) C(6) 118.8(3) yes
Ir(1) P(1) C(9) 120.2(3) yes
C(3) P(1) C(6) 101.5(4) yes
C(3) P(1) C(9) 105.8(4) yes
C(6) P(1) C(9) 105.9(4) yes
Ir(1) P(2) C(5) 102.0(3) yes
Ir(1) P(2) C(12) 118.0(3) yes
Ir(1) P(2) C(15) 121.0(3) yes
C(5) P(2) C(12) 100.4(4) yes
C(5) P(2) C(15) 105.7(4) yes
C(12) P(2) C(15) 106.7(4) yes
Ir(2) P(3) C(20) 102.2(3) yes
Ir(2) P(3) C(23) 119.0(4) yes
Ir(2) P(3) C(32) 116.9(3) yes
C(20) P(3) C(23) 107.4(5) yes
C(20) P(3) C(32) 101.6(5) yes
C(23) P(3) C(32) 107.7(5) yes
Ir(2) P(4) C(22) 100.7(3) yes
Ir(2) P(4) C(26) 117.4(3) yes
Ir(2) P(4) C(29) 120.4(3) yes
C(22) P(4) C(26) 103.0(4) yes
C(22) P(4) C(29) 107.5(4) yes
C(26) P(4) C(29) 105.8(4) yes
Ir(1) O(1) C(1) 125.2(5) yes
Ir(2) O(3) C(18) 127.7(8) yes
Ir(1) N(1) C(2) 113.6(5) yes
Ir(1) N(1) C(4) 112.0(5) yes
C(2) N(1) C(4) 112.1(6) yes
Ir(2) N(2) C(19) 111.9(5) yes
Ir(2) N(2) C(21) 112.2(5) yes
C(19) N(2) C(21) 113.4(7) yes
O(1) C(1) O(2) 127.2(9) yes
N(1) C(2) C(3) 109.4(7) yes
P(1) C(3) C(2) 110.5(6) yes
N(1) C(4) C(5) 110.4(7) yes
P(2) C(5) C(4) 109.9(6) yes
P(1) C(6) C(7) 114.9(7) yes
P(1) C(6) C(8) 112.9(7) yes
C(7) C(6) C(8) 112.6(8) yes
P(1) C(9) C(10) 112.3(6) yes
P(1) C(9) C(11) 110.3(7) yes
C(10) C(9) C(11) 108.2(7) yes
P(2) C(12) C(13) 115.6(6) yes
P(2) C(12) C(14) 112.6(6) yes
C(13) C(12) C(14) 111.0(8) yes
P(2) C(15) C(16) 111.1(7) yes
P(2) C(15) C(17) 111.4(7) yes
C(16) C(15) C(17) 109.2(8) yes
O(3) C(18) O(4) 128.7(12) yes
N(2) C(19) C(20) 108.3(8) yes
P(3) C(20) C(19) 109.6(6) yes
N(2) C(21) C(22) 109.7(7) yes
P(4) C(22) C(21) 111.3(6) yes
P(3) C(23) C(24) 112.6(9) yes
P(3) C(23) C(25) 120.0(12) yes
C(24) C(23) C(25) 119.6(12) yes
P(4) C(26) C(27) 114.8(6) yes
P(4) C(26) C(28) 112.8(7) yes
C(27) C(26) C(28) 110.3(8) yes
P(4) C(29) C(30) 111.9(7) yes
P(4) C(29) C(31) 110.9(7) yes
C(30) C(29) C(31) 109.1(8) yes
P(3) C(32) C(33) 114.7(7) yes
P(3) C(32) C(34) 111.9(7) yes
C(33) C(32) C(34) 114.3(9) yes
P(1) Ir(1) H(37) 89(2) yes
P(1) Ir(1) H(38) 96(3) yes
P(2) Ir(1) H(37) 88(2) yes
P(2) Ir(1) H(38) 97(3) yes
O(1) Ir(1) H(37) 173(2) yes
O(1) Ir(1) H(38) 91(3) yes
N(1) Ir(1) H(37) 90(2) yes
N(1) Ir(1) H(38) 172(3) yes
H(37) Ir(1) H(38) 83(4) yes
P(3) Ir(2) H(35) 88(3) yes
P(3) Ir(2) H(36) 101(3) yes
P(4) Ir(2) H(35) 88(3) yes
P(4) Ir(2) H(36) 90(3) yes
O(3) Ir(2) H(35) 177(3) yes
O(3) Ir(2) H(36) 86(3) yes
N(2) Ir(2) H(35) 89(3) yes
N(2) Ir(2) H(36) 175(3) yes
H(35) Ir(2) H(36) 91(4) yes
Ir(1) N(1) H(1) 106.148 yes
C(2) N(1) H(1) 106.160 yes
C(4) N(1) H(1) 106.144 yes
Ir(2) N(2) H(2) 106.232 yes
C(19) N(2) H(2) 106.249 yes
C(21) N(2) H(2) 106.259 yes
O(1) C(1) H(1A) 116.407 yes
O(2) C(1) H(1A) 116.400 yes
N(1) C(2) H(2A) 109.789 yes
N(1) C(2) H(2B) 109.795 yes
C(3) C(2) H(2A) 109.790 yes
C(3) C(2) H(2B) 109.783 yes
H(2A) C(2) H(2B) 108.259 yes
P(1) C(3) H(3A) 109.528 yes
P(1) C(3) H(3B) 109.533 yes
C(2) C(3) H(3A) 109.540 yes
C(2) C(3) H(3B) 109.548 yes
H(3A) C(3) H(3B) 108.109 yes
N(1) C(4) H(4A) 109.562 yes
N(1) C(4) H(4B) 109.569 yes
C(5) C(4) H(4A) 109.551 yes
C(5) C(4) H(4B) 109.558 yes
H(4A) C(4) H(4B) 108.118 yes
P(2) C(5) H(5A) 109.667 yes
P(2) C(5) H(5B) 109.670 yes
C(4) C(5) H(5A) 109.687 yes
C(4) C(5) H(5B) 109.679 yes
H(5A) C(5) H(5B) 108.172 yes
P(1) C(6) H(6) 105.077 yes
C(7) C(6) H(6) 105.085 yes
C(8) C(6) H(6) 105.078 yes
C(6) C(7) H(7A) 109.468 yes
C(6) C(7) H(7B) 109.485 yes
C(6) C(7) H(7C) 109.464 yes
H(7A) C(7) H(7B) 109.468 yes
H(7A) C(7) H(7C) 109.472 yes
H(7B) C(7) H(7C) 109.470 yes
C(6) C(8) H(8A) 109.471 yes
C(6) C(8) H(8B) 109.485 yes
C(6) C(8) H(8C) 109.483 yes
H(8A) C(8) H(8B) 109.462 yes
H(8A) C(8) H(8C) 109.462 yes
H(8B) C(8) H(8C) 109.465 yes
P(1) C(9) H(9) 108.684 yes
C(10) C(9) H(9) 108.687 yes
C(11) C(9) H(9) 108.677 yes
C(9) C(10) H(10A) 109.460 yes
C(9) C(10) H(10B) 109.455 yes
C(9) C(10) H(10C) 109.473 yes
H(10A) C(10) H(10B) 109.469 yes
H(10A) C(10) H(10C) 109.483 yes
H(10B) C(10) H(10C) 109.488 yes
C(9) C(11) H(11A) 109.477 yes
C(9) C(11) H(11B) 109.469 yes
C(9) C(11) H(11C) 109.469 yes
H(11A) C(11) H(11B) 109.472 yes
H(11A) C(11) H(11C) 109.469 yes
H(11B) C(11) H(11C) 109.470 yes
P(2) C(12) H(12) 105.566 yes
C(13) C(12) H(12) 105.576 yes
C(14) C(12) H(12) 105.575 yes
C(12) C(13) H(13A) 109.462 yes
C(12) C(13) H(13B) 109.464 yes
C(12) C(13) H(13C) 109.472 yes
H(13A) C(13) H(13B) 109.466 yes
H(13A) C(13) H(13C) 109.480 yes
H(13B) C(13) H(13C) 109.484 yes
C(12) C(14) H(14A) 109.472 yes
C(12) C(14) H(14B) 109.467 yes
C(12) C(14) H(14C) 109.474 yes
H(14A) C(14) H(14B) 109.467 yes
H(14A) C(14) H(14C) 109.474 yes
H(14B) C(14) H(14C) 109.474 yes
P(2) C(15) H(15) 108.366 yes
C(16) C(15) H(15) 108.368 yes
C(17) C(15) H(15) 108.361 yes
C(15) C(16) H(16A) 109.463 yes
C(15) C(16) H(16B) 109.461 yes
C(15) C(16) H(16C) 109.470 yes
H(16A) C(16) H(16B) 109.470 yes
H(16A) C(16) H(16C) 109.478 yes
H(16B) C(16) H(16C) 109.485 yes
C(15) C(17) H(17A) 109.466 yes
C(15) C(17) H(17B) 109.468 yes
C(15) C(17) H(17C) 109.464 yes
H(17A) C(17) H(17B) 109.473 yes
H(17A) C(17) H(17C) 109.477 yes
H(17B) C(17) H(17C) 109.478 yes
O(3) C(18) H(18) 115.627 yes
O(4) C(18) H(18) 115.634 yes
N(2) C(19) H(19A) 110.011 yes
N(2) C(19) H(19B) 110.027 yes
C(20) C(19) H(19A) 110.037 yes
C(20) C(19) H(19B) 110.039 yes
H(19A) C(19) H(19B) 108.380 yes
P(3) C(20) H(20A) 109.761 yes
P(3) C(20) H(20B) 109.758 yes
C(19) C(20) H(20A) 109.766 yes
C(19) C(20) H(20B) 109.745 yes
H(20A) C(20) H(20B) 108.209 yes
N(2) C(21) H(21A) 109.727 yes
N(2) C(21) H(21B) 109.725 yes
C(22) C(21) H(21A) 109.727 yes
C(22) C(21) H(21B) 109.729 yes
H(21A) C(21) H(21B) 108.212 yes
P(4) C(22) H(22A) 109.374 yes
P(4) C(22) H(22B) 109.377 yes
C(21) C(22) H(22A) 109.384 yes
C(21) C(22) H(22B) 109.386 yes
H(22A) C(22) H(22B) 107.992 yes
P(3) C(23) H(23) 99.336 yes
C(24) C(23) H(23) 99.337 yes
C(25) C(23) H(23) 99.346 yes
C(23) C(24) H(24A) 109.473 yes
C(23) C(24) H(24B) 109.468 yes
C(23) C(24) H(24C) 109.467 yes
H(24A) C(24) H(24B) 109.474 yes
H(24A) C(24) H(24C) 109.479 yes
H(24B) C(24) H(24C) 109.466 yes
C(23) C(25) H(25A) 109.484 yes
C(23) C(25) H(25B) 109.458 yes
C(23) C(25) H(25C) 109.466 yes
H(25A) C(25) H(25B) 109.476 yes
H(25A) C(25) H(25C) 109.477 yes
H(25B) C(25) H(25C) 109.465 yes
P(4) C(26) H(26) 106.062 yes
C(27) C(26) H(26) 106.081 yes
C(28) C(26) H(26) 106.061 yes
C(26) C(27) H(27A) 109.472 yes
C(26) C(27) H(27B) 109.468 yes
C(26) C(27) H(27C) 109.468 yes
H(27A) C(27) H(27B) 109.473 yes
H(27A) C(27) H(27C) 109.475 yes
H(27B) C(27) H(27C) 109.472 yes
C(26) C(28) H(28A) 109.474 yes
C(26) C(28) H(28B) 109.474 yes
C(26) C(28) H(28C) 109.477 yes
H(28A) C(28) H(28B) 109.467 yes
H(28A) C(28) H(28C) 109.460 yes
H(28B) C(28) H(28C) 109.476 yes
P(4) C(29) H(29) 108.311 yes
C(30) C(29) H(29) 108.323 yes
C(31) C(29) H(29) 108.317 yes
C(29) C(30) H(30A) 109.463 yes
C(29) C(30) H(30B) 109.479 yes
C(29) C(30) H(30C) 109.472 yes
H(30A) C(30) H(30B) 109.474 yes
H(30A) C(30) H(30C) 109.467 yes
H(30B) C(30) H(30C) 109.473 yes
C(29) C(31) H(31A) 109.478 yes
C(29) C(31) H(31B) 109.469 yes
C(29) C(31) H(31C) 109.473 yes
H(31A) C(31) H(31B) 109.476 yes
H(31A) C(31) H(31C) 109.464 yes
H(31B) C(31) H(31C) 109.466 yes
P(3) C(32) H(32) 104.877 yes
C(33) C(32) H(32) 104.899 yes
C(34) C(32) H(32) 104.888 yes
C(32) C(33) H(33A) 109.463 yes
C(32) C(33) H(33B) 109.464 yes
C(32) C(33) H(33C) 109.466 yes
H(33A) C(33) H(33B) 109.501 yes
H(33A) C(33) H(33C) 109.465 yes
H(33B) C(33) H(33C) 109.468 yes
C(32) C(34) H(34A) 109.476 yes
C(32) C(34) H(34B) 109.473 yes
C(32) C(34) H(34C) 109.474 yes
H(34A) C(34) H(34B) 109.473 yes
H(34A) C(34) H(34C) 109.471 yes
H(34B) C(34) H(34C) 109.460 yes

loop_
_geom_bond_atom_site_label_1
_geom_bond_atom_site_label_2
_geom_bond_distance
_geom_bond_publ_flag
Ir(1) P(1) 2.222(2) yes
Ir(1) P(2) 2.239(2) yes
Ir(1) O(1) 2.155(5) yes
Ir(1) N(1) 2.149(6) yes
Ir(2) P(3) 2.218(2) yes
Ir(2) P(4) 2.225(2) yes
Ir(2) O(3) 2.161(6) yes
Ir(2) N(2) 2.145(6) yes
P(1) C(3) 1.814(8) yes
P(1) C(6) 1.807(9) yes
P(1) C(9) 1.809(9) yes
P(2) C(5) 1.815(8) yes
P(2) C(12) 1.791(9) yes
P(2) C(15) 1.808(10) yes
P(3) C(20) 1.801(9) yes
P(3) C(23) 1.798(13) yes
P(3) C(32) 1.816(10) yes
P(4) C(22) 1.799(9) yes
P(4) C(26) 1.802(9) yes
P(4) C(29) 1.796(9) yes
O(1) C(1) 1.247(11) yes
O(2) C(1) 1.196(12) yes
O(3) C(18) 1.197(17) yes
O(4) C(18) 1.23(2) yes
N(1) C(2) 1.445(11) yes
N(1) C(4) 1.442(10) yes
N(2) C(19) 1.454(12) yes
N(2) C(21) 1.447(12) yes
C(2) C(3) 1.498(12) yes
C(4) C(5) 1.475(12) yes
C(6) C(7) 1.494(14) yes
C(6) C(8) 1.482(13) yes
C(9) C(10) 1.489(13) yes
C(9) C(11) 1.482(13) yes
C(12) C(13) 1.484(12) yes
C(12) C(14) 1.490(13) yes
C(15) C(16) 1.493(14) yes
C(15) C(17) 1.488(14) yes
C(19) C(20) 1.505(14) yes
C(21) C(22) 1.468(12) yes
C(23) C(24) 1.465(17) yes
C(23) C(25) 1.285(18) yes
C(26) C(27) 1.492(12) yes
C(26) C(28) 1.471(14) yes
C(29) C(30) 1.518(14) yes
C(29) C(31) 1.486(14) yes
C(32) C(33) 1.480(14) yes
C(32) C(34) 1.463(14) yes
Ir(1) H(37) 1.58(5) yes
Ir(1) H(38) 1.52(7) yes
Ir(2) H(35) 1.40(5) yes
Ir(2) H(36) 1.55(6) yes
N(1) H(1) 0.920 yes
N(2) H(2) 0.920 yes
C(1) H(1A) 0.940 yes
C(2) H(2A) 0.980 yes
C(2) H(2B) 0.980 yes
C(3) H(3A) 0.980 yes
C(3) H(3B) 0.980 yes
C(4) H(4A) 0.980 yes
C(4) H(4B) 0.980 yes
C(5) H(5A) 0.980 yes
C(5) H(5B) 0.980 yes
C(6) H(6) 0.990 yes
C(7) H(7A) 0.970 yes
C(7) H(7B) 0.970 yes
C(7) H(7C) 0.970 yes
C(8) H(8A) 0.970 yes
C(8) H(8B) 0.970 yes
C(8) H(8C) 0.970 yes
C(9) H(9) 0.990 yes
C(10) H(10A) 0.970 yes
C(10) H(10B) 0.970 yes
C(10) H(10C) 0.970 yes
C(11) H(11A) 0.970 yes
C(11) H(11B) 0.970 yes
C(11) H(11C) 0.970 yes
C(12) H(12) 0.990 yes
C(13) H(13A) 0.970 yes
C(13) H(13B) 0.970 yes
C(13) H(13C) 0.970 yes
C(14) H(14A) 0.970 yes
C(14) H(14B) 0.970 yes
C(14) H(14C) 0.970 yes
C(15) H(15) 0.990 yes
C(16) H(16A) 0.970 yes
C(16) H(16B) 0.970 yes
C(16) H(16C) 0.970 yes
C(17) H(17A) 0.970 yes
C(17) H(17B) 0.970 yes
C(17) H(17C) 0.970 yes
C(18) H(18) 0.940 yes
C(19) H(19A) 0.980 yes
C(19) H(19B) 0.980 yes
C(20) H(20A) 0.980 yes
C(20) H(20B) 0.980 yes
C(21) H(21A) 0.980 yes
C(21) H(21B) 0.980 yes
C(22) H(22A) 0.980 yes
C(22) H(22B) 0.980 yes
C(23) H(23) 0.990 yes
C(24) H(24A) 0.970 yes
C(24) H(24B) 0.970 yes
C(24) H(24C) 0.970 yes
C(25) H(25A) 0.970 yes
C(25) H(25B) 0.970 yes
C(25) H(25C) 0.970 yes
C(26) H(26) 0.990 yes
C(27) H(27A) 0.970 yes
C(27) H(27B) 0.970 yes
C(27) H(27C) 0.970 yes
C(28) H(28A) 0.970 yes
C(28) H(28B) 0.970 yes
C(28) H(28C) 0.970 yes
C(29) H(29) 0.990 yes
C(30) H(30A) 0.970 yes
C(30) H(30B) 0.970 yes
C(30) H(30C) 0.970 yes
C(31) H(31A) 0.970 yes
C(31) H(31B) 0.970 yes
C(31) H(31C) 0.970 yes
C(32) H(32) 0.990 yes
C(33) H(33A) 0.970 yes
C(33) H(33B) 0.970 yes
C(33) H(33C) 0.970 yes
C(34) H(34A) 0.970 yes
C(34) H(34B) 0.970 yes
C(34) H(34C) 0.970 yes

loop_
_geom_contact_atom_site_label_1
_geom_contact_atom_site_label_2
_geom_contact_distance
_geom_contact_publ_flag
_geom_contact_site_symmetry_2
Ir(1) O(2) 3.314(6) yes .
Ir(2) O(4) 3.374(10) yes .
O(1) C(6) 3.267(11) yes .
O(1) C(8) 3.513(11) yes .
O(1) C(12) 3.242(10) yes .
O(1) C(14) 3.464(12) yes .
O(2) N(1) 2.764(9) yes .
O(3) C(26) 3.205(10) yes .
O(3) C(32) 3.291(11) yes .
O(3) C(34) 3.389(12) yes .
O(4) N(2) 2.760(12) yes .
O(4) C(19) 3.586(15) yes .
O(4) C(20) 3.508(15) yes .
N(1) C(1) 3.318(11) yes .
N(2) C(18) 3.258(15) yes .
C(1) C(12) 3.596(13) yes .
C(2) C(10) 3.451(13) yes .
C(3) C(7) 3.145(13) yes .
C(3) C(10) 3.121(13) yes .
C(4) C(16) 3.461(13) yes .
C(5) C(13) 3.120(13) yes .
C(5) C(16) 3.102(13) yes .
C(6) C(11) 3.562(13) yes .
C(7) C(9) 3.308(14) yes .
C(8) C(9) 3.440(13) yes .
C(8) C(11) 3.500(13) yes .
C(12) C(17) 3.573(13) yes .
C(13) C(15) 3.310(13) yes .
C(14) C(15) 3.429(14) yes .
C(14) C(17) 3.491(15) yes .
C(20) C(25) 3.06(2) yes .
C(20) C(33) 3.207(15) yes .
C(21) C(30) 3.415(14) yes .
C(22) C(27) 3.173(12) yes .
C(22) C(30) 3.088(13) yes .
C(23) C(33) 3.302(16) yes .
C(23) C(34) 3.508(16) yes .
C(26) C(31) 3.592(13) yes .
C(27) C(29) 3.316(12) yes .
C(28) C(29) 3.348(14) yes .
C(28) C(31) 3.473(14) yes .
O(1) C(27) 3.389(10) yes 2_655
O(2) C(2) 3.281(11) yes 3_565
O(2) C(4) 3.289(11) yes 3_565
O(2) C(10) 3.580(12) yes 1_565
O(3) C(13) 3.552(11) yes 1_655
O(4) C(21) 3.274(14) yes 2_655
O(4) C(22) 3.507(14) yes 2_655
C(2) O(2) 3.281(11) yes 3_565
C(4) O(2) 3.289(11) yes 3_565
C(10) O(2) 3.580(12) yes 1_545
C(11) C(27) 3.568(13) yes 2_645
C(13) O(3) 3.552(11) yes 1_455
C(21) O(4) 3.274(14) yes 2_645
C(22) O(4) 3.507(14) yes 2_645
C(27) O(1) 3.389(10) yes 2_645
C(27) C(11) 3.568(13) yes 2_655
Ir(1) H(2B) 3.2667 yes .
Ir(1) H(3A) 3.5423 yes .
Ir(1) H(4A) 3.1976 yes .
Ir(1) H(5B) 3.5769 yes .
Ir(1) H(6) 3.4728 yes .
Ir(1) H(8C) 3.3971 yes .
Ir(1) H(10A) 3.5568 yes .
Ir(1) H(11B) 3.2765 yes .
Ir(1) H(12) 3.4496 yes .
Ir(1) H(14C) 3.4124 yes .
Ir(1) H(16B) 3.5604 yes .
Ir(1) H(17A) 3.3569 yes .
Ir(2) H(19B) 3.1983 yes .
Ir(2) H(20A) 3.5219 yes .
Ir(2) H(21A) 3.2351 yes .
Ir(2) H(22B) 3.4786 yes .
Ir(2) H(24B) 3.4003 yes .
Ir(2) H(26) 3.4326 yes .
Ir(2) H(28C) 3.4180 yes .
Ir(2) H(31A) 3.2824 yes .
Ir(2) H(32) 3.4762 yes .
Ir(2) H(34C) 3.2149 yes .
P(1) H(1) 3.2528 yes .
P(1) H(2A) 3.5907 yes .
P(1) H(2B) 2.9719 yes .
P(1) H(7A) 3.0152 yes .
P(1) H(7C) 2.8780 yes .
P(1) H(8A) 3.5915 yes .
P(1) H(8B) 2.9818 yes .
P(1) H(8C) 2.8158 yes .
P(1) H(10A) 2.8933 yes .
P(1) H(10B) 3.5967 yes .
P(1) H(10C) 2.8841 yes .
P(1) H(11A) 3.5682 yes .
P(1) H(11B) 2.8560 yes .
P(1) H(11C) 2.8290 yes .
P(2) H(1) 3.2080 yes .
P(2) H(4A) 2.9315 yes .
P(2) H(4B) 3.5693 yes .
P(2) H(13B) 2.9971 yes .
P(2) H(13C) 2.8810 yes .
P(2) H(14A) 2.9572 yes .
P(2) H(14B) 3.5798 yes .
P(2) H(14C) 2.8156 yes .
P(2) H(16A) 3.5843 yes .
P(2) H(16B) 2.8826 yes .
P(2) H(16C) 2.8523 yes .
P(2) H(17A) 2.8768 yes .
P(2) H(17B) 3.5850 yes .
P(2) H(17C) 2.8628 yes .
P(3) H(2) 3.2121 yes .
P(3) H(19A) 3.5777 yes .
P(3) H(19B) 2.9213 yes .
P(3) H(24A) 3.5614 yes .
P(3) H(24B) 2.9813 yes .
P(3) H(24C) 2.7622 yes .
P(3) H(25A) 2.9994 yes .
P(3) H(25B) 3.4997 yes .
P(3) H(25C) 2.7225 yes .
P(3) H(33A) 3.0101 yes .
P(3) H(33C) 2.8643 yes .
P(3) H(34A) 3.5750 yes .
P(3) H(34B) 2.9492 yes .
P(3) H(34C) 2.7857 yes .
P(4) H(2) 3.2752 yes .
P(4) H(21A) 2.9286 yes .
P(4) H(21B) 3.5685 yes .
P(4) H(27B) 3.0102 yes .
P(4) H(27C) 2.8711 yes .
P(4) H(28A) 2.9644 yes .
P(4) H(28B) 3.5775 yes .
P(4) H(28C) 2.8006 yes .
P(4) H(30A) 3.5988 yes .
P(4) H(30B) 2.9342 yes .
P(4) H(30C) 2.8599 yes .
P(4) H(31A) 2.8874 yes .
P(4) H(31B) 3.5645 yes .
P(4) H(31C) 2.8105 yes .
O(1) H(1) 2.9384 yes .
O(1) H(6) 2.7382 yes .
O(1) H(8C) 2.9043 yes .
O(1) H(12) 2.7206 yes .
O(1) H(14C) 2.8437 yes .
O(2) H(1) 1.9451 yes .
O(2) H(3A) 3.1453 yes .
O(2) H(5B) 3.1340 yes .
O(2) H(6) 3.3441 yes .
O(2) H(12) 3.1118 yes .
O(3) H(2) 2.8408 yes .
O(3) H(22B) 3.5687 yes .
O(3) H(26) 2.6172 yes .
O(3) H(28C) 3.0940 yes .
O(3) H(32) 2.8094 yes .
O(3) H(34C) 2.7040 yes .
O(4) H(2) 1.9254 yes .
O(4) H(20A) 2.9291 yes .
O(4) H(22B) 3.2011 yes .
O(4) H(26) 3.5746 yes .
O(4) H(32) 3.1091 yes .
N(1) H(3A) 2.6920 yes .
N(1) H(3B) 3.2408 yes .
N(1) H(5A) 3.2350 yes .
N(1) H(5B) 2.6798 yes .
N(2) H(20A) 2.6607 yes .
N(2) H(20B) 3.2472 yes .
N(2) H(22A) 3.2264 yes .
N(2) H(22B) 2.6525 yes .
C(1) H(1) 2.7119 yes .
C(1) H(6) 2.9240 yes .
C(1) H(12) 2.7958 yes .
C(2) H(4A) 2.5913 yes .
C(2) H(4B) 2.5986 yes .
C(2) H(10A) 3.2813 yes .
C(2) H(10C) 2.9838 yes .
C(2) H(37) 3.16(6) yes .
C(3) H(1) 2.5957 yes .
C(3) H(6) 2.8947 yes .
C(3) H(7A) 3.5459 yes .
C(3) H(7C) 2.6384 yes .
C(3) H(9) 3.1588 yes .
C(3) H(10A) 3.3285 yes .
C(3) H(10C) 2.6671 yes .
C(3) H(37) 3.56(6) yes .
C(4) H(2A) 2.6365 yes .
C(4) H(2B) 2.5657 yes .
C(4) H(16B) 3.3193 yes .
C(4) H(16C) 2.9683 yes .
C(4) H(37) 3.09(6) yes .
C(5) H(1) 2.5603 yes .
C(5) H(12) 2.8689 yes .
C(5) H(13B) 3.5179 yes .
C(5) H(13C) 2.6228 yes .
C(5) H(15) 3.1334 yes .
C(5) H(16B) 3.3325 yes .
C(5) H(16C) 2.6255 yes .
C(5) H(37) 3.50(6) yes .
C(6) H(3A) 2.7252 yes .
C(6) H(3B) 3.1810 yes .
C(6) H(9) 2.8282 yes .
C(6) H(11C) 3.2021 yes .
C(7) H(3A) 2.9637 yes .
C(7) H(3B) 3.1083 yes .
C(7) H(8A) 2.6602 yes .
C(7) H(8B) 2.6839 yes .
C(7) H(8C) 3.3050 yes .
C(7) H(9) 2.8051 yes .
C(8) H(7A) 2.6907 yes .
C(8) H(7B) 2.6591 yes .
C(8) H(7C) 3.3022 yes .
C(8) H(9) 3.4032 yes .
C(8) H(11C) 2.7870 yes .
C(8) H(38) 3.59(8) yes .
C(9) H(2B) 3.4847 yes .
C(9) H(3B) 2.8023 yes .
C(9) H(7A) 2.9653 yes .
C(9) H(7C) 3.4886 yes .
C(9) H(8B) 3.1193 yes .
C(9) H(37) 3.17(6) yes .
C(10) H(2B) 2.8713 yes .
C(10) H(3B) 2.8340 yes .
C(10) H(11A) 2.5763 yes .
C(10) H(11B) 2.5987 yes .
C(10) H(11C) 3.2520 yes .
C(10) H(37) 3.17(7) yes .
C(11) H(8B) 2.9554 yes .
C(11) H(8C) 3.5343 yes .
C(11) H(10A) 2.5992 yes .
C(11) H(10B) 2.5789 yes .
C(11) H(10C) 3.2505 yes .
C(11) H(37) 3.27(6) yes .
C(11) H(38) 3.25(8) yes .
C(12) H(5A) 3.1813 yes .
C(12) H(5B) 2.6749 yes .
C(12) H(15) 2.8382 yes .
C(12) H(17C) 3.2247 yes .
C(13) H(5A) 3.1289 yes .
C(13) H(5B) 2.8998 yes .
C(13) H(14A) 2.6610 yes .
C(13) H(14B) 2.6264 yes .
C(13) H(14C) 3.2845 yes .
C(13) H(15) 2.8128 yes .
C(14) H(13A) 2.6264 yes .
C(14) H(13B) 2.6578 yes .
C(14) H(13C) 3.2857 yes .
C(14) H(15) 3.4068 yes .
C(14) H(17C) 2.7891 yes .
C(15) H(4A) 3.4928 yes .
C(15) H(5A) 2.7913 yes .
C(15) H(13B) 2.9610 yes .
C(15) H(13C) 3.5011 yes .
C(15) H(14A) 3.0942 yes .
C(15) H(37) 3.19(7) yes .
C(16) H(4A) 2.8861 yes .
C(16) H(5A) 2.7933 yes .
C(16) H(17A) 2.6308 yes .
C(16) H(17B) 2.5982 yes .
C(16) H(17C) 3.2713 yes .
C(16) H(37) 3.15(6) yes .
C(17) H(14A) 2.9245 yes .
C(17) H(14C) 3.5432 yes .
C(17) H(16A) 2.6053 yes .
C(17) H(16B) 2.6255 yes .
C(17) H(16C) 3.2706 yes .
C(17) H(37) 3.38(7) yes .
C(17) H(38) 3.33(8) yes .
C(18) H(2) 2.6395 yes .
C(18) H(20A) 3.5571 yes .
C(18) H(22B) 3.4709 yes .
C(18) H(26) 2.9188 yes .
C(18) H(32) 2.8871 yes .
C(18) H(34C) 3.5027 yes .
C(19) H(21A) 2.5958 yes .
C(19) H(21B) 2.6683 yes .
C(19) H(25A) 3.4298 yes .
C(19) H(25C) 3.2776 yes .
C(19) H(35) 3.02(7) yes .
C(20) H(2) 2.5530 yes .
C(20) H(23) 3.2090 yes .
C(20) H(25A) 3.2682 yes .
C(20) H(25C) 2.5554 yes .
C(20) H(32) 2.8345 yes .
C(20) H(33C) 2.7127 yes .
C(20) H(35) 3.42(6) yes .
C(21) H(19A) 2.6465 yes .
C(21) H(19B) 2.6321 yes .
C(21) H(30B) 3.2337 yes .
C(21) H(30C) 2.9580 yes .
C(21) H(35) 3.06(7) yes .
C(22) H(2) 2.5778 yes .
C(22) H(26) 2.9458 yes .
C(22) H(27B) 3.5681 yes .
C(22) H(27C) 2.6728 yes .
C(22) H(29) 3.2190 yes .
C(22) H(30B) 3.2952 yes .
C(22) H(30C) 2.6162 yes .
C(22) H(35) 3.42(7) yes .
C(23) H(19B) 3.4427 yes .
C(23) H(20B) 2.8339 yes .
C(23) H(33A) 2.9710 yes .
C(23) H(33C) 3.4371 yes .
C(23) H(34B) 3.1976 yes .
C(23) H(35) 3.12(7) yes .
C(24) H(25A) 2.6527 yes .
C(24) H(25B) 2.5407 yes .
C(24) H(25C) 3.1942 yes .
C(24) H(34B) 3.0677 yes .
C(24) H(35) 3.25(7) yes .
C(24) H(36) 3.43(7) yes .
C(25) H(19B) 3.1760 yes .
C(25) H(20B) 2.6543 yes .
C(25) H(24A) 2.5497 yes .
C(25) H(24B) 2.7286 yes .
C(25) H(24C) 3.1505 yes .
C(26) H(22A) 3.1872 yes .
C(26) H(22B) 2.7507 yes .
C(26) H(29) 2.7855 yes .
C(26) H(31C) 3.2432 yes .
C(26) H(36) 3.49(7) yes .
C(27) H(22A) 3.1272 yes .
C(27) H(22B) 3.0060 yes .
C(27) H(28A) 2.6150 yes .
C(27) H(28B) 2.6217 yes .
C(27) H(28C) 3.2706 yes .
C(27) H(29) 2.8068 yes .
C(28) H(27A) 2.6257 yes .
C(28) H(27B) 2.6215 yes .
C(28) H(27C) 3.2663 yes .
C(28) H(29) 3.2389 yes .
C(28) H(31C) 2.7681 yes .
C(28) H(36) 3.35(7) yes .
C(29) H(21A) 3.4438 yes .
C(29) H(22A) 2.8307 yes .
C(29) H(27B) 2.9772 yes .
C(29) H(27C) 3.5109 yes .
C(29) H(28A) 3.0128 yes .
C(29) H(28C) 3.5643 yes .
C(29) H(35) 3.15(7) yes .
C(29) H(36) 3.58(7) yes .
C(30) H(21A) 2.8222 yes .
C(30) H(22A) 2.7862 yes .
C(30) H(31A) 2.6176 yes .
C(30) H(31B) 2.6347 yes .
C(30) H(31C) 3.2913 yes .
C(30) H(35) 3.32(7) yes .
C(31) H(28A) 2.9598 yes .
C(31) H(28C) 3.4316 yes .
C(31) H(30A) 2.6463 yes .
C(31) H(30B) 2.6219 yes .
C(31) H(30C) 3.2847 yes .
C(31) H(35) 3.20(7) yes .
C(31) H(36) 3.22(7) yes .
C(32) H(20A) 2.7203 yes .
C(32) H(20B) 3.1922 yes .
C(32) H(23) 2.6456 yes .
C(32) H(24C) 3.2449 yes .
C(33) H(20A) 3.0536 yes .
C(33) H(20B) 3.1790 yes .
C(33) H(23) 2.6575 yes .
C(33) H(34A) 2.6590 yes .
C(33) H(34B) 2.6923 yes .
C(33) H(34C) 3.2949 yes .
C(34) H(23) 3.2170 yes .
C(34) H(24C) 2.9076 yes .
C(34) H(33A) 2.6910 yes .
C(34) H(33B) 2.6674 yes .
C(34) H(33C) 3.2918 yes .
C(34) H(36) 3.50(7) yes .
H(1) H(1A) 3.5906 yes .
H(1) H(2A) 2.1769 yes .
H(1) H(2B) 2.7146 yes .
H(1) H(3A) 2.5354 yes .
H(1) H(3B) 3.4980 yes .
H(1) H(4A) 2.7132 yes .
H(1) H(4B) 2.1953 yes .
H(1) H(5A) 3.4677 yes .
H(1) H(5B) 2.4910 yes .
H(1) H(37) 3.4420 yes .
H(1A) H(6) 3.2523 yes .
H(1A) H(12) 3.1599 yes .
H(2A) H(3A) 2.2870 yes .
H(2A) H(3B) 2.4020 yes .
H(2A) H(4A) 2.9403 yes .
H(2A) H(4B) 2.4610 yes .
H(2A) H(10C) 3.5844 yes .
H(2B) H(3A) 2.8319 yes .
H(2B) H(3B) 2.2894 yes .
H(2B) H(4A) 2.3761 yes .
H(2B) H(4B) 2.8424 yes .
H(2B) H(10A) 2.5803 yes .
H(2B) H(10C) 2.4198 yes .
H(2B) H(37) 2.8981 yes .
H(2) H(18) 3.5172 yes .
H(2) H(19A) 2.2136 yes .
H(2) H(19B) 2.7274 yes .
H(2) H(20A) 2.4575 yes .
H(2) H(20B) 3.4595 yes .
H(2) H(21A) 2.7165 yes .
H(2) H(21B) 2.1827 yes .
H(2) H(22A) 3.4757 yes .
H(2) H(22B) 2.4916 yes .
H(2) H(35) 3.2942 yes .
H(3A) H(6) 2.5215 yes .
H(3A) H(7A) 3.5925 yes .
H(3A) H(7C) 2.3549 yes .
H(3A) H(10C) 3.5911 yes .
H(3B) H(6) 3.4535 yes .
H(3B) H(7A) 3.3194 yes .
H(3B) H(7C) 2.4773 yes .
H(3B) H(9) 2.8495 yes .
H(3B) H(10A) 3.2684 yes .
H(3B) H(10C) 2.1723 yes .
H(4A) H(5A) 2.2701 yes .
H(4A) H(5B) 2.8146 yes .
H(4A) H(16B) 2.6125 yes .
H(4A) H(16C) 2.4196 yes .
H(4A) H(37) 2.7705 yes .
H(4B) H(5A) 2.3729 yes .
H(4B) H(5B) 2.2711 yes .
H(4B) H(16C) 3.5486 yes .
H(5A) H(12) 3.4657 yes .
H(5A) H(13B) 3.3294 yes .
H(5A) H(13C) 2.5125 yes .
H(5A) H(15) 2.8203 yes .
H(5A) H(16A) 3.5609 yes .
H(5A) H(16B) 3.2469 yes .
H(5A) H(16C) 2.1130 yes .
H(5B) H(12) 2.4874 yes .
H(5B) H(13A) 3.5541 yes .
H(5B) H(13B) 3.5258 yes .
H(5B) H(13C) 2.2906 yes .
H(5B) H(16C) 3.5425 yes .
H(6) H(7A) 2.7927 yes .
H(6) H(7B) 2.2540 yes .
H(6) H(7C) 2.2991 yes .
H(6) H(8A) 2.2392 yes .
H(6) H(8B) 2.7836 yes .
H(6) H(8C) 2.2920 yes .
H(7A) H(8A) 2.9716 yes .
H(7A) H(8B) 2.5368 yes .
H(7A) H(8C) 3.5703 yes .
H(7A) H(9) 2.2426 yes .
H(7A) H(11C) 3.5317 yes .
H(7B) H(8A) 2.4771 yes .
H(7B) H(8B) 2.9590 yes .
H(7B) H(8C) 3.5357 yes .
H(7C) H(8A) 3.5317 yes .
H(7C) H(8B) 3.5649 yes .
H(7C) H(9) 3.0222 yes .
H(8B) H(9) 2.9746 yes .
H(8B) H(11A) 3.5711 yes .
H(8B) H(11B) 3.5320 yes .
H(8B) H(11C) 2.1413 yes .
H(8C) H(11C) 2.8302 yes .
H(8C) H(38) 2.8640 yes .
H(9) H(10A) 2.8224 yes .
H(9) H(10B) 2.3176 yes .
H(9) H(10C) 2.3270 yes .
H(9) H(11A) 2.3118 yes .
H(9) H(11B) 2.8170 yes .
H(9) H(11C) 2.3193 yes .
H(10A) H(11A) 2.8683 yes .
H(10A) H(11B) 2.4162 yes .
H(10A) H(11C) 3.4910 yes .
H(10A) H(37) 2.4500 yes .
H(10B) H(11A) 2.3703 yes .
H(10B) H(11B) 2.8716 yes .
H(10B) H(11C) 3.4649 yes .
H(10C) H(11A) 3.4621 yes .
H(10C) H(11B) 3.4888 yes .
H(11B) H(37) 2.5692 yes .
H(11B) H(38) 2.6555 yes .
H(11C) H(38) 3.1825 yes .
H(12) H(13A) 2.2518 yes .
H(12) H(13B) 2.7901 yes .
H(12) H(13C) 2.2972 yes .
H(12) H(14A) 2.7947 yes .
H(12) H(14B) 2.2587 yes .
H(12) H(14C) 2.3013 yes .
H(13A) H(14A) 2.9332 yes .
H(13A) H(14B) 2.4304 yes .
H(13A) H(14C) 3.5029 yes .
H(13B) H(14A) 2.5017 yes .
H(13B) H(14B) 2.9282 yes .
H(13B) H(14C) 3.5432 yes .
H(13B) H(15) 2.2474 yes .
H(13B) H(17C) 3.4902 yes .
H(13C) H(14A) 3.5459 yes .
H(13C) H(14B) 3.5048 yes .
H(13C) H(15) 3.0281 yes .
H(14A) H(15) 2.9695 yes .
H(14A) H(17A) 3.4787 yes .
H(14A) H(17B) 3.5626 yes .
H(14A) H(17C) 2.1131 yes .
H(14C) H(17C) 2.8600 yes .
H(14C) H(38) 2.9661 yes .
H(15) H(16A) 2.3169 yes .
H(15) H(16B) 2.8224 yes .
H(15) H(16C) 2.3259 yes .
H(15) H(17A) 2.8191 yes .
H(15) H(17B) 2.3173 yes .
H(15) H(17C) 2.3170 yes .
H(16A) H(17A) 2.9072 yes .
H(16A) H(17B) 2.3986 yes .
H(16A) H(17C) 3.4860 yes .
H(16B) H(17A) 2.4555 yes .
H(16B) H(17B) 2.8888 yes .
H(16B) H(17C) 3.5169 yes .
H(16B) H(37) 2.4222 yes .
H(16C) H(17A) 3.5173 yes .
H(16C) H(17B) 3.4830 yes .
H(16C) H(37) 3.5478 yes .
H(17A) H(37) 2.7130 yes .
H(17A) H(38) 2.6995 yes .
H(17C) H(38) 3.3200 yes .
H(18) H(26) 3.1274 yes .
H(18) H(32) 3.3273 yes .
H(19A) H(20A) 2.3177 yes .
H(19A) H(20B) 2.3975 yes .
H(19A) H(21A) 2.8906 yes .
H(19A) H(21B) 2.5171 yes .
H(19B) H(20A) 2.8454 yes .
H(19B) H(20B) 2.3202 yes .
H(19B) H(21A) 2.4229 yes .
H(19B) H(21B) 2.9800 yes .
H(19B) H(25A) 2.7472 yes .
H(19B) H(25C) 2.9464 yes .
H(19B) H(35) 2.7557 yes .
H(20A) H(25C) 3.3695 yes .
H(20A) H(32) 2.4431 yes .
H(20A) H(33C) 2.4888 yes .
H(20B) H(23) 3.0016 yes .
H(20B) H(25A) 2.9844 yes .
H(20B) H(25B) 3.4511 yes .
H(20B) H(25C) 1.9088 yes .
H(20B) H(32) 3.3913 yes .
H(20B) H(33A) 3.4575 yes .
H(20B) H(33C) 2.5277 yes .
H(21A) H(22A) 2.2720 yes .
H(21A) H(22B) 2.8102 yes .
H(21A) H(30B) 2.4952 yes .
H(21A) H(30C) 2.4169 yes .
H(21A) H(35) 2.8365 yes .
H(21B) H(22A) 2.3569 yes .
H(21B) H(22B) 2.2685 yes .
H(21B) H(30C) 3.5181 yes .
H(22A) H(26) 3.4944 yes .
H(22A) H(27B) 3.3353 yes .
H(22A) H(27C) 2.5026 yes .
H(22A) H(29) 2.9419 yes .
H(22A) H(30A) 3.5655 yes .
H(22A) H(30B) 3.2117 yes .
H(22A) H(30C) 2.0966 yes .
H(22B) H(26) 2.5853 yes .
H(22B) H(27C) 2.4021 yes .
H(22B) H(30C) 3.5308 yes .
H(23) H(24A) 2.1788 yes .
H(23) H(24B) 2.7155 yes .
H(23) H(24C) 2.1549 yes .
H(23) H(25A) 2.5881 yes .
H(23) H(25B) 1.9715 yes .
H(23) H(25C) 2.0427 yes .
H(23) H(32) 3.5605 yes .
H(23) H(33A) 2.1240 yes .
H(23) H(33B) 3.5463 yes .
H(23) H(33C) 2.8981 yes .
H(23) H(34B) 2.8057 yes .
H(24A) H(25A) 2.8805 yes .
H(24A) H(25B) 2.3303 yes .
H(24A) H(25C) 3.4214 yes .
H(24A) H(34B) 3.5898 yes .
H(24B) H(25A) 2.6509 yes .
H(24B) H(25B) 3.0070 yes .
H(24B) H(25C) 3.5933 yes .
H(24B) H(31A) 3.5762 yes .
H(24B) H(35) 2.6654 yes .
H(24B) H(36) 3.0532 yes .
H(24C) H(25A) 3.5246 yes .
H(24C) H(25B) 3.3386 yes .
H(24C) H(33A) 3.5510 yes .
H(24C) H(34B) 2.2648 yes .
H(24C) H(34C) 2.9690 yes .
H(24C) H(35) 3.5403 yes .
H(24C) H(36) 3.1230 yes .
H(25A) H(35) 3.2345 yes .
H(25C) H(33A) 3.4069 yes .
H(25C) H(33C) 3.3058 yes .
H(26) H(27A) 2.2561 yes .
H(26) H(27B) 2.8000 yes .
H(26) H(27C) 2.3234 yes .
H(26) H(28A) 2.7837 yes .
H(26) H(28B) 2.2349 yes .
H(26) H(28C) 2.3047 yes .
H(27A) H(28A) 2.9062 yes .
H(27A) H(28B) 2.4446 yes .
H(27A) H(28C) 3.5117 yes .
H(27B) H(28A) 2.4328 yes .
H(27B) H(28B) 2.9098 yes .
H(27B) H(28C) 3.5052 yes .
H(27B) H(29) 2.2410 yes .
H(27C) H(28A) 3.4970 yes .
H(27C) H(28B) 3.5041 yes .
H(27C) H(29) 3.0663 yes .
H(28A) H(29) 2.7619 yes .
H(28A) H(31B) 3.4968 yes .
H(28A) H(31C) 2.2043 yes .
H(28C) H(31C) 2.6794 yes .
H(28C) H(36) 2.5899 yes .
H(29) H(30A) 2.3221 yes .
H(29) H(30B) 2.8404 yes .
H(29) H(30C) 2.3662 yes .
H(29) H(31A) 2.8160 yes .
H(29) H(31B) 2.2949 yes .
H(29) H(31C) 2.3336 yes .
H(30A) H(31A) 2.9171 yes .
H(30A) H(31B) 2.4653 yes .
H(30A) H(31C) 3.5356 yes .
H(30B) H(31A) 2.4206 yes .
H(30B) H(31B) 2.9058 yes .
H(30B) H(31C) 3.5091 yes .
H(30B) H(35) 2.6822 yes .
H(30C) H(31A) 3.4977 yes .
H(30C) H(31B) 3.5225 yes .
H(31A) H(35) 2.5336 yes .
H(31A) H(36) 2.7990 yes .
H(31C) H(35) 3.5795 yes .
H(31C) H(36) 2.9813 yes .
H(32) H(33A) 2.7802 yes .
H(32) H(33B) 2.2374 yes .
H(32) H(33C) 2.2840 yes .
H(32) H(34A) 2.2263 yes .
H(32) H(34B) 2.7682 yes .
H(32) H(34C) 2.2649 yes .
H(33A) H(34A) 2.9686 yes .
H(33A) H(34B) 2.5504 yes .
H(33A) H(34C) 3.5698 yes .
H(33B) H(34A) 2.4887 yes .
H(33B) H(34B) 2.9832 yes .
H(33B) H(34C) 3.5361 yes .
H(33C) H(34A) 3.5296 yes .
H(33C) H(34B) 3.5654 yes .
H(34C) H(36) 2.7333 yes .
O(1) H(27A) 3.5679 yes 2_655
O(1) H(27B) 2.4891 yes 2_655
O(1) H(29) 3.3330 yes 2_655
O(2) H(2A) 2.4461 yes 3_565
O(2) H(2B) 3.5207 yes 3_565
O(2) H(4A) 3.5901 yes 3_565
O(2) H(4B) 2.4213 yes 3_565
O(2) H(10A) 2.7128 yes 1_565
O(2) H(16B) 2.7517 yes 1_565
O(2) H(37) 3.21(5) yes 1_565
O(3) H(13B) 2.9110 yes 1_655
O(3) H(13C) 3.5188 yes 1_655
O(4) H(19B) 3.5184 yes 1_565
O(4) H(21A) 3.2229 yes 2_655
O(4) H(21B) 2.7128 yes 2_655
O(4) H(22A) 2.9320 yes 2_655
O(4) H(25A) 3.0125 yes 1_565
O(4) H(30B) 3.4668 yes 1_565
O(4) H(30C) 3.5733 yes 2_655
N(1) H(1) 3.3419 yes 3_565
N(1) H(2A) 3.3866 yes 3_565
N(1) H(4B) 3.4306 yes 3_565
N(2) H(30C) 3.5228 yes 2_655
C(1) H(2A) 3.5322 yes 3_565
C(1) H(4B) 3.4907 yes 3_565
C(1) H(10A) 2.9423 yes 1_565
C(1) H(11B) 3.1079 yes 1_565
C(1) H(16B) 2.9682 yes 1_565
C(1) H(17A) 3.3778 yes 1_565
C(1) H(27A) 3.5910 yes 2_655
C(1) H(27B) 3.0287 yes 2_655
C(1) H(37) 3.13(5) yes 1_565
C(2) H(1) 3.3629 yes 3_565
C(2) H(4A) 3.2777 yes 3_555
C(2) H(4B) 3.4599 yes 3_565
C(2) H(5B) 3.3682 yes 3_565
C(2) H(16B) 3.4623 yes 3_555
C(2) H(16C) 3.4941 yes 3_555
C(3) H(4B) 3.5044 yes 3_565
C(3) H(5B) 3.4497 yes 3_565
C(3) H(24A) 3.4028 yes 3_655
C(4) H(1) 3.3804 yes 3_565
C(4) H(2A) 3.4061 yes 3_565
C(4) H(2B) 3.2555 yes 3_555
C(4) H(3A) 3.5009 yes 3_565
C(4) H(10A) 3.3423 yes 3_555
C(4) H(10C) 3.4745 yes 3_555
C(5) H(2A) 3.3684 yes 3_565
C(5) H(3A) 3.4905 yes 3_565
C(5) H(34A) 3.5945 yes 1_455
C(5) H(34C) 3.4680 yes 1_455
C(6) H(10B) 3.5261 yes 1_565
C(6) H(11A) 3.4987 yes 1_565
C(7) H(10B) 3.3955 yes 1_565
C(7) H(24A) 3.5703 yes 3_655
C(7) H(33B) 3.5321 yes 3_665
C(7) H(33C) 3.4872 yes .
C(8) H(11A) 3.5985 yes 1_565
C(8) H(20A) 3.3019 yes .
C(8) H(22A) 3.1916 yes 2_655
C(8) H(27B) 3.3258 yes 2_655
C(8) H(27C) 3.3312 yes 2_655
C(8) H(29) 3.3271 yes 2_655
C(8) H(30C) 3.2312 yes 2_655
C(9) H(20B) 3.5938 yes .
C(10) H(1A) 3.4976 yes 1_545
C(10) H(4A) 3.5051 yes 3_555
C(10) H(4B) 3.2359 yes 3_555
C(10) H(6) 3.4464 yes 1_545
C(10) H(34B) 3.0663 yes 3_655
C(11) H(1A) 3.2650 yes 1_545
C(11) H(6) 3.4825 yes 1_545
C(11) H(19A) 3.2277 yes .
C(11) H(20A) 3.5456 yes .
C(11) H(20B) 3.0356 yes .
C(11) H(27A) 3.1233 yes 2_645
C(11) H(27C) 3.2722 yes 2_645
C(12) H(16A) 3.3923 yes 1_565
C(13) H(16A) 3.1751 yes 1_565
C(13) H(24B) 3.2643 yes 1_465
C(13) H(28C) 3.1150 yes 1_455
C(13) H(31A) 3.3303 yes 1_465
C(13) H(34C) 3.3378 yes 1_455
C(14) H(17B) 3.5456 yes 1_565
C(14) H(28A) 2.9280 yes 2_655
C(14) H(28B) 3.4146 yes 1_455
C(14) H(28C) 3.4843 yes 1_455
C(14) H(31C) 3.2681 yes 2_655
C(15) H(28C) 3.4926 yes 1_455
C(15) H(36) 3.33(6) yes 1_455
C(16) H(1A) 3.5841 yes 1_545
C(16) H(2A) 3.3629 yes 3_555
C(16) H(2B) 3.5005 yes 3_555
C(16) H(12) 3.3050 yes 1_545
C(16) H(24C) 3.2227 yes 1_455
C(17) H(1A) 3.5520 yes 1_545
C(17) H(28B) 3.4356 yes 2_645
C(17) H(28C) 3.5721 yes 1_455
C(17) H(31C) 3.5697 yes 1_455
C(18) H(21B) 3.3314 yes 2_655
C(18) H(24B) 3.4986 yes 1_565
C(18) H(25A) 2.9259 yes 1_565
C(18) H(30B) 3.0737 yes 1_565
C(18) H(35) 3.39(5) yes 1_565
C(19) H(11A) 3.5321 yes .
C(19) H(11C) 3.2027 yes .
C(19) H(22B) 3.3838 yes 2_645
C(19) H(27C) 3.5579 yes 2_645
C(19) H(30C) 3.5194 yes 2_655
C(20) H(8B) 3.1903 yes .
C(20) H(11A) 3.3264 yes .
C(20) H(11C) 3.0577 yes .
C(21) H(21A) 3.3068 yes 2_655
C(21) H(22B) 3.0785 yes 2_645
C(22) H(19B) 3.5652 yes 2_655
C(22) H(21A) 3.2626 yes 2_655
C(24) H(3B) 3.1213 yes 3_655
C(24) H(7C) 3.5744 yes 3_655
C(24) H(13C) 3.3190 yes 1_645
C(24) H(16A) 3.3874 yes 1_655
C(24) H(34A) 3.3898 yes 1_545
C(25) H(7B) 3.2763 yes 1_545
C(25) H(18) 3.5114 yes 1_545
C(25) H(32) 3.2054 yes 1_545
C(26) H(30A) 3.2611 yes 1_565
C(27) H(1A) 3.2580 yes 2_645
C(27) H(8A) 3.4681 yes 2_645
C(27) H(8C) 3.2282 yes 2_645
C(27) H(11A) 3.5111 yes 2_655
C(27) H(11B) 3.0299 yes 2_655
C(27) H(30A) 2.9706 yes 1_565
C(28) H(13B) 2.9881 yes 1_655
C(28) H(14A) 3.0558 yes 1_655
C(28) H(14B) 3.4216 yes 2_645
C(28) H(14C) 3.3734 yes 2_645
C(28) H(31B) 3.5625 yes 1_565
C(29) H(8C) 3.1422 yes 2_645
C(29) H(14C) 3.5743 yes 2_645
C(29) H(38) 3.53(7) yes 2_645
C(30) H(8C) 3.2077 yes 2_645
C(30) H(18) 3.5263 yes 1_545
C(30) H(19A) 3.2107 yes 2_645
C(30) H(21B) 3.1791 yes 2_645
C(30) H(26) 3.1611 yes 1_545
C(30) H(27A) 3.3328 yes 1_545
C(31) H(13A) 3.1367 yes 1_645
C(31) H(14C) 3.1736 yes 2_645
C(31) H(17B) 3.5840 yes 1_655
C(31) H(28B) 3.5286 yes 1_545
C(32) H(25B) 3.4718 yes 1_565
C(33) H(7A) 3.3115 yes .
C(33) H(25B) 3.4362 yes 1_565
C(33) H(33A) 3.4408 yes 3_655
C(34) H(5A) 2.8382 yes 1_655
C(34) H(10B) 3.4083 yes 3_655
C(34) H(10C) 3.3220 yes 3_655
C(34) H(13C) 3.4209 yes 1_655
C(34) H(16C) 3.4945 yes 1_655
C(34) H(24A) 3.4329 yes 1_565
H(1) N(1) 3.3419 yes 3_565
H(1) C(2) 3.3629 yes 3_565
H(1) C(4) 3.3804 yes 3_565
H(1) H(1) 2.8443 yes 3_565
H(1) H(2A) 2.6101 yes 3_565
H(1) H(4B) 2.6478 yes 3_565
H(1A) C(10) 3.4976 yes 1_565
H(1A) C(11) 3.2650 yes 1_565
H(1A) C(16) 3.5841 yes 1_565
H(1A) C(17) 3.5520 yes 1_565
H(1A) C(27) 3.2580 yes 2_655
H(1A) H(10A) 2.7024 yes 1_565
H(1A) H(11A) 3.4648 yes 1_565
H(1A) H(11B) 2.3928 yes 1_565
H(1A) H(16B) 2.7294 yes 1_565
H(1A) H(17A) 2.6922 yes 1_565
H(1A) H(27A) 2.9090 yes 2_655
H(1A) H(27B) 2.7488 yes 2_655
H(1A) H(37) 2.4000 yes 1_565
H(1A) H(38) 3.4705 yes 1_565
H(2A) O(2) 2.4461 yes 3_565
H(2A) N(1) 3.3866 yes 3_565
H(2A) C(1) 3.5322 yes 3_565
H(2A) C(4) 3.4061 yes 3_565
H(2A) C(5) 3.3684 yes 3_565
H(2A) C(16) 3.3629 yes 3_555
H(2A) H(1) 2.6101 yes 3_565
H(2A) H(4A) 3.4095 yes 3_555
H(2A) H(4B) 3.0390 yes 3_565
H(2A) H(5B) 2.5763 yes 3_565
H(2A) H(16A) 3.4377 yes 3_555
H(2A) H(16B) 2.8756 yes 3_555
H(2A) H(16C) 3.2441 yes 3_555
H(2B) O(2) 3.5207 yes 3_565
H(2B) C(4) 3.2555 yes 3_555
H(2B) C(16) 3.5005 yes 3_555
H(2B) H(2B) 3.4140 yes 3_555
H(2B) H(4A) 2.3731 yes 3_555
H(2B) H(4B) 3.3410 yes 3_555
H(2B) H(16B) 3.1477 yes 3_555
H(2B) H(16C) 3.0093 yes 3_555
H(2) H(21A) 3.0439 yes 2_655
H(2) H(21B) 3.4285 yes 2_655
H(2) H(22A) 3.5497 yes 2_655
H(2) H(30C) 2.9859 yes 2_655
H(3A) C(4) 3.5009 yes 3_565
H(3A) C(5) 3.4905 yes 3_565
H(3A) H(4B) 2.7425 yes 3_565
H(3A) H(5A) 3.5318 yes 3_565
H(3A) H(5B) 2.9530 yes 3_565
H(3A) H(10B) 3.2456 yes 1_565
H(3A) H(24A) 3.3341 yes 3_655
H(3B) C(24) 3.1213 yes 3_655
H(3B) H(5B) 3.5110 yes 3_565
H(3B) H(16C) 3.2747 yes 3_555
H(3B) H(24A) 2.6063 yes 3_655
H(3B) H(24C) 2.7588 yes 3_655
H(3B) H(34B) 3.5579 yes 3_655
H(4A) O(2) 3.5901 yes 3_565
H(4A) C(2) 3.2777 yes 3_555
H(4A) C(10) 3.5051 yes 3_555
H(4A) H(2A) 3.4095 yes 3_555
H(4A) H(2B) 2.3731 yes 3_555
H(4A) H(4A) 3.3014 yes 3_555
H(4A) H(10A) 3.0999 yes 3_555
H(4A) H(10C) 3.0644 yes 3_555
H(4B) O(2) 2.4213 yes 3_565
H(4B) N(1) 3.4306 yes 3_565
H(4B) C(1) 3.4907 yes 3_565
H(4B) C(2) 3.4599 yes 3_565
H(4B) C(3) 3.5044 yes 3_565
H(4B) C(10) 3.2359 yes 3_555
H(4B) H(1) 2.6478 yes 3_565
H(4B) H(2A) 3.0390 yes 3_565
H(4B) H(2B) 3.3410 yes 3_555
H(4B) H(3A) 2.7425 yes 3_565
H(4B) H(10A) 2.7082 yes 3_555
H(4B) H(10B) 3.3123 yes 3_555
H(4B) H(10C) 3.1784 yes 3_555
H(5A) C(34) 2.8382 yes 1_455
H(5A) H(3A) 3.5318 yes 3_565
H(5A) H(10C) 3.1392 yes 3_555
H(5A) H(34A) 2.7718 yes 1_455
H(5A) H(34B) 2.6796 yes 1_455
H(5A) H(34C) 2.5798 yes 1_455
H(5B) C(2) 3.3682 yes 3_565
H(5B) C(3) 3.4497 yes 3_565
H(5B) H(2A) 2.5763 yes 3_565
H(5B) H(3A) 2.9530 yes 3_565
H(5B) H(3B) 3.5110 yes 3_565
H(5B) H(16A) 3.4479 yes 1_565
H(5B) H(34A) 3.5604 yes 1_455
H(6) C(10) 3.4464 yes 1_565
H(6) C(11) 3.4825 yes 1_565
H(6) H(10A) 3.3610 yes 1_565
H(6) H(10B) 2.7441 yes 1_565
H(6) H(11A) 2.7862 yes 1_565
H(6) H(11B) 3.3998 yes 1_565
H(6) H(27B) 3.5273 yes 2_655
H(7A) C(33) 3.3115 yes .
H(7A) H(20A) 3.2760 yes .
H(7A) H(23) 3.4910 yes 3_655
H(7A) H(25B) 3.5083 yes 3_655
H(7A) H(33B) 3.2312 yes .
H(7A) H(33C) 2.5582 yes .
H(7B) C(25) 3.2763 yes 1_565
H(7B) H(10B) 3.1036 yes 1_565
H(7B) H(11A) 3.1399 yes 1_565
H(7B) H(25A) 3.4653 yes 1_565
H(7B) H(25B) 3.1470 yes 1_565
H(7B) H(25C) 2.7229 yes 1_565
H(7B) H(33B) 2.9923 yes 3_665
H(7C) C(24) 3.5744 yes 3_655
H(7C) H(10B) 3.1188 yes 1_565
H(7C) H(23) 3.5305 yes 3_655
H(7C) H(24A) 2.7077 yes 3_655
H(7C) H(25B) 3.2574 yes 3_655
H(7C) H(33B) 3.2558 yes 3_665
H(7C) H(34A) 2.9939 yes 3_665
H(8A) C(27) 3.4681 yes 2_655
H(8A) H(11A) 2.9653 yes 1_565
H(8A) H(19B) 3.4514 yes 1_565
H(8A) H(20A) 3.5300 yes .
H(8A) H(22A) 2.7983 yes 2_655
H(8A) H(25A) 3.5167 yes 1_565
H(8A) H(25C) 3.4766 yes 1_565
H(8A) H(27B) 3.2410 yes 2_655
H(8A) H(27C) 2.8101 yes 2_655
H(8A) H(30C) 3.4534 yes 2_655
H(8B) C(20) 3.1903 yes .
H(8B) H(19A) 3.2342 yes .
H(8B) H(20A) 2.3788 yes .
H(8B) H(20B) 3.3411 yes .
H(8B) H(22A) 3.2957 yes 2_655
H(8B) H(30A) 3.5610 yes 2_655
H(8B) H(30C) 2.9529 yes 2_655
H(8C) C(27) 3.2282 yes 2_655
H(8C) C(29) 3.1422 yes 2_655
H(8C) C(30) 3.2077 yes 2_655
H(8C) H(22A) 2.9652 yes 2_655
H(8C) H(27B) 2.6253 yes 2_655
H(8C) H(27C) 2.9677 yes 2_655
H(8C) H(29) 2.4024 yes 2_655
H(8C) H(30A) 3.2198 yes 2_655
H(8C) H(30C) 2.7955 yes 2_655
H(9) H(20A) 3.4862 yes .
H(9) H(20B) 3.0907 yes .
H(9) H(33A) 3.1408 yes 3_655
H(9) H(33C) 3.2078 yes .
H(10A) O(2) 2.7128 yes 1_545
H(10A) C(1) 2.9423 yes 1_545
H(10A) C(4) 3.3423 yes 3_555
H(10A) H(1A) 2.7024 yes 1_545
H(10A) H(4A) 3.0999 yes 3_555
H(10A) H(4B) 2.7082 yes 3_555
H(10A) H(6) 3.3610 yes 1_545
H(10B) C(6) 3.5261 yes 1_545
H(10B) C(7) 3.3955 yes 1_545
H(10B) C(34) 3.4083 yes 3_655
H(10B) H(3A) 3.2456 yes 1_545
H(10B) H(4B) 3.3123 yes 3_555
H(10B) H(6) 2.7441 yes 1_545
H(10B) H(7B) 3.1036 yes 1_545
H(10B) H(7C) 3.1188 yes 1_545
H(10B) H(33A) 3.4762 yes 3_655
H(10B) H(34A) 3.1030 yes 3_655
H(10B) H(34B) 2.8364 yes 3_655
H(10C) C(4) 3.4745 yes 3_555
H(10C) C(34) 3.3220 yes 3_655
H(10C) H(4A) 3.0644 yes 3_555
H(10C) H(4B) 3.1784 yes 3_555
H(10C) H(5A) 3.1392 yes 3_555
H(10C) H(16C) 3.0462 yes 3_555
H(10C) H(24C) 3.2614 yes 3_655
H(10C) H(34A) 3.4182 yes 3_655
H(10C) H(34B) 2.4522 yes 3_655
H(11A) C(6) 3.4987 yes 1_545
H(11A) C(8) 3.5985 yes 1_545
H(11A) C(19) 3.5321 yes .
H(11A) C(20) 3.3264 yes .
H(11A) C(27) 3.5111 yes 2_645
H(11A) H(1A) 3.4648 yes 1_545
H(11A) H(6) 2.7862 yes 1_545
H(11A) H(7B) 3.1399 yes 1_545
H(11A) H(8A) 2.9653 yes 1_545
H(11A) H(19A) 3.0936 yes .
H(11A) H(20A) 3.5226 yes .
H(11A) H(20B) 2.6008 yes .
H(11A) H(25C) 3.4547 yes .
H(11A) H(27A) 3.3281 yes 2_645
H(11A) H(27C) 3.0380 yes 2_645
H(11B) C(1) 3.1079 yes 1_545
H(11B) C(27) 3.0299 yes 2_645
H(11B) H(1A) 2.3928 yes 1_545
H(11B) H(6) 3.3998 yes 1_545
H(11B) H(27A) 2.4733 yes 2_645
H(11B) H(27B) 3.1531 yes 2_645
H(11B) H(27C) 2.9923 yes 2_645
H(11B) H(30A) 3.4680 yes 2_655
H(11C) C(19) 3.2027 yes .
H(11C) C(20) 3.0577 yes .
H(11C) H(19A) 2.5435 yes .
H(11C) H(20A) 2.8499 yes .
H(11C) H(20B) 2.7259 yes .
H(11C) H(27A) 3.1162 yes 2_645
H(11C) H(27C) 3.2394 yes 2_645
H(11C) H(30A) 3.0422 yes 2_655
H(11C) H(30C) 3.3775 yes 2_655
H(12) C(16) 3.3050 yes 1_565
H(12) H(16A) 2.6676 yes 1_565
H(12) H(16B) 3.1024 yes 1_565
H(12) H(17A) 3.4485 yes 1_565
H(12) H(17B) 3.0308 yes 1_565
H(13A) C(31) 3.1367 yes 1_465
H(13A) H(16A) 2.7656 yes 1_565
H(13A) H(17B) 3.0453 yes 1_565
H(13A) H(24B) 2.9997 yes 1_465
H(13A) H(28B) 3.5046 yes 1_455
H(13A) H(28C) 3.4022 yes 1_455
H(13A) H(31A) 2.4616 yes 1_465
H(13A) H(31B) 3.2030 yes 1_465
H(13A) H(31C) 3.2928 yes 1_465
H(13B) O(3) 2.9110 yes 1_455
H(13B) C(28) 2.9881 yes 1_455
H(13B) H(26) 3.5288 yes 1_455
H(13B) H(28B) 2.9775 yes 1_455
H(13B) H(28C) 2.2129 yes 1_455
H(13B) H(31A) 3.4365 yes 1_465
H(13B) H(34C) 3.0371 yes 1_455
H(13B) H(36) 3.1401 yes 1_455
H(13C) O(3) 3.5188 yes 1_455
H(13C) C(24) 3.3190 yes 1_465
H(13C) C(34) 3.4209 yes 1_455
H(13C) H(16A) 2.9998 yes 1_565
H(13C) H(24A) 3.1899 yes 1_465
H(13C) H(24B) 2.6971 yes 1_465
H(13C) H(34A) 3.2250 yes 1_455
H(13C) H(34C) 2.7509 yes 1_455
H(14A) C(28) 3.0558 yes 1_455
H(14A) H(14B) 3.5664 yes 2_545
H(14A) H(17B) 3.5974 yes 2_555
H(14A) H(28A) 3.2362 yes 1_455
H(14A) H(28A) 3.4598 yes 2_655
H(14A) H(28B) 2.7283 yes 1_455
H(14A) H(28C) 2.7198 yes 1_455
H(14A) H(31B) 3.4056 yes 2_655
H(14A) H(31C) 3.2225 yes 2_655
H(14B) C(28) 3.4216 yes 2_655
H(14B) H(14A) 3.5664 yes 2_555
H(14B) H(17B) 2.8022 yes 1_565
H(14B) H(17C) 3.1646 yes 2_555
H(14B) H(28A) 2.6065 yes 2_655
H(14B) H(28B) 3.2954 yes 1_455
H(14B) H(28B) 3.4917 yes 2_655
H(14B) H(31B) 3.3905 yes 1_465
H(14B) H(31C) 3.4057 yes 2_655
H(14C) C(28) 3.3734 yes 2_655
H(14C) C(29) 3.5743 yes 2_655
H(14C) C(31) 3.1736 yes 2_655
H(14C) H(27B) 3.2908 yes 2_655
H(14C) H(28A) 2.4087 yes 2_655
H(14C) H(29) 2.9979 yes 2_655
H(14C) H(31B) 2.9848 yes 2_655
H(14C) H(31C) 2.6812 yes 2_655
H(15) H(28C) 2.6950 yes 1_455
H(15) H(34C) 3.0750 yes 1_455
H(15) H(36) 2.4443 yes 1_455
H(16A) C(12) 3.3923 yes 1_545
H(16A) C(13) 3.1751 yes 1_545
H(16A) C(24) 3.3874 yes 1_455
H(16A) H(2A) 3.4377 yes 3_555
H(16A) H(5B) 3.4479 yes 1_545
H(16A) H(12) 2.6676 yes 1_545
H(16A) H(13A) 2.7656 yes 1_545
H(16A) H(13C) 2.9998 yes 1_545
H(16A) H(24B) 3.1571 yes 1_455
H(16A) H(24C) 2.8278 yes 1_455
H(16A) H(36) 3.2956 yes 1_455
H(16B) O(2) 2.7517 yes 1_545
H(16B) C(1) 2.9682 yes 1_545
H(16B) C(2) 3.4623 yes 3_555
H(16B) H(1A) 2.7294 yes 1_545
H(16B) H(2A) 2.8756 yes 3_555
H(16B) H(2B) 3.1477 yes 3_555
H(16B) H(12) 3.1024 yes 1_545
H(16C) C(2) 3.4941 yes 3_555
H(16C) C(34) 3.4945 yes 1_455
H(16C) H(2A) 3.2441 yes 3_555
H(16C) H(2B) 3.0093 yes 3_555
H(16C) H(3B) 3.2747 yes 3_555
H(16C) H(10C) 3.0462 yes 3_555
H(16C) H(24C) 2.7408 yes 1_455
H(16C) H(34B) 2.9346 yes 1_455
H(16C) H(34C) 3.1873 yes 1_455
H(17A) C(1) 3.3778 yes 1_545
H(17A) H(1A) 2.6922 yes 1_545
H(17A) H(12) 3.4485 yes 1_545
H(17A) H(27A) 3.2115 yes 2_645
H(17A) H(28B) 3.0795 yes 2_645
H(17A) H(31B) 3.5104 yes 2_655
H(17B) C(14) 3.5456 yes 1_545
H(17B) C(31) 3.5840 yes 1_455
H(17B) H(12) 3.0308 yes 1_545
H(17B) H(13A) 3.0453 yes 1_545
H(17B) H(14A) 3.5974 yes 2_545
H(17B) H(14B) 2.8022 yes 1_545
H(17B) H(28B) 3.3880 yes 2_645
H(17B) H(28C) 3.5586 yes 1_455
H(17B) H(31A) 3.5512 yes 1_455
H(17B) H(31C) 2.8746 yes 1_455
H(17C) H(14B) 3.1646 yes 2_545
H(17C) H(28A) 3.3944 yes 1_455
H(17C) H(28B) 3.2744 yes 2_645
H(17C) H(28C) 3.1386 yes 1_455
H(17C) H(31B) 3.0889 yes 2_655
H(17C) H(31C) 3.5009 yes 1_455
H(18) C(25) 3.5114 yes 1_565
H(18) C(30) 3.5263 yes 1_565
H(18) H(19B) 3.3623 yes 1_565
H(18) H(21B) 3.4333 yes 2_655
H(18) H(24B) 2.8480 yes 1_565
H(18) H(25A) 2.6469 yes 1_565
H(18) H(30B) 2.5784 yes 1_565
H(18) H(31A) 3.1108 yes 1_565
H(18) H(35) 2.4636 yes 1_565
H(19A) C(11) 3.2277 yes .
H(19A) C(30) 3.2107 yes 2_655
H(19A) H(8B) 3.2342 yes .
H(19A) H(11A) 3.0936 yes .
H(19A) H(11C) 2.5435 yes .
H(19A) H(22B) 3.0810 yes 2_645
H(19A) H(27C) 2.8479 yes 2_645
H(19A) H(30A) 2.9199 yes 2_655
H(19A) H(30B) 3.4425 yes 2_655
H(19A) H(30C) 2.7829 yes 2_655
H(19B) O(4) 3.5184 yes 1_545
H(19B) C(22) 3.5652 yes 2_645
H(19B) H(8A) 3.4514 yes 1_545
H(19B) H(18) 3.3623 yes 1_545
H(19B) H(22A) 3.3008 yes 2_645
H(19B) H(22B) 2.9514 yes 2_645
H(19B) H(27C) 3.3646 yes 2_645
H(20A) C(8) 3.3019 yes .
H(20A) C(11) 3.5456 yes .
H(20A) H(7A) 3.2760 yes .
H(20A) H(8A) 3.5300 yes .
H(20A) H(8B) 2.3788 yes .
H(20A) H(9) 3.4862 yes .
H(20A) H(11A) 3.5226 yes .
H(20A) H(11C) 2.8499 yes .
H(20B) C(9) 3.5938 yes .
H(20B) C(11) 3.0356 yes .
H(20B) H(8B) 3.3411 yes .
H(20B) H(9) 3.0907 yes .
H(20B) H(11A) 2.6008 yes .
H(20B) H(11C) 2.7259 yes .
H(21A) O(4) 3.2229 yes 2_645
H(21A) C(21) 3.3068 yes 2_645
H(21A) C(22) 3.2626 yes 2_645
H(21A) H(2) 3.0439 yes 2_645
H(21A) H(21B) 2.7425 yes 2_645
H(21A) H(22B) 2.5253 yes 2_645
H(21B) O(4) 2.7128 yes 2_645
H(21B) C(18) 3.3314 yes 2_645
H(21B) C(30) 3.1791 yes 2_655
H(21B) H(2) 3.4285 yes 2_645
H(21B) H(18) 3.4333 yes 2_645
H(21B) H(21A) 2.7425 yes 2_655
H(21B) H(22B) 2.7922 yes 2_645
H(21B) H(30A) 3.4284 yes 2_655
H(21B) H(30B) 2.7021 yes 2_655
H(21B) H(30C) 2.9318 yes 2_655
H(22A) O(4) 2.9320 yes 2_645
H(22A) C(8) 3.1916 yes 2_645
H(22A) H(2) 3.5497 yes 2_645
H(22A) H(8A) 2.7983 yes 2_645
H(22A) H(8B) 3.2957 yes 2_645
H(22A) H(8C) 2.9652 yes 2_645
H(22A) H(19B) 3.3008 yes 2_655
H(22B) C(19) 3.3838 yes 2_655
H(22B) C(21) 3.0785 yes 2_655
H(22B) H(19A) 3.0810 yes 2_655
H(22B) H(19B) 2.9514 yes 2_655
H(22B) H(21A) 2.5253 yes 2_655
H(22B) H(21B) 2.7922 yes 2_655
H(23) H(7A) 3.4910 yes 3_655
H(23) H(7C) 3.5305 yes 3_655
H(24A) C(3) 3.4028 yes 3_655
H(24A) C(7) 3.5703 yes 3_655
H(24A) C(34) 3.4329 yes 1_545
H(24A) H(3A) 3.3341 yes 3_655
H(24A) H(3B) 2.6063 yes 3_655
H(24A) H(7C) 2.7077 yes 3_655
H(24A) H(13C) 3.1899 yes 1_645
H(24A) H(32) 3.5685 yes 1_545
H(24A) H(34A) 2.5932 yes 1_545
H(24A) H(34C) 3.5616 yes 1_545
H(24B) C(13) 3.2643 yes 1_645
H(24B) C(18) 3.4986 yes 1_545
H(24B) H(13A) 2.9997 yes 1_645
H(24B) H(13C) 2.6971 yes 1_645
H(24B) H(16A) 3.1571 yes 1_655
H(24B) H(18) 2.8480 yes 1_545
H(24B) H(34A) 3.4012 yes 1_545
H(24C) C(16) 3.2227 yes 1_655
H(24C) H(3B) 2.7588 yes 3_655
H(24C) H(10C) 3.2614 yes 3_655
H(24C) H(16A) 2.8278 yes 1_655
H(24C) H(16C) 2.7408 yes 1_655
H(25A) O(4) 3.0125 yes 1_545
H(25A) C(18) 2.9259 yes 1_545
H(25A) H(7B) 3.4653 yes 1_545
H(25A) H(8A) 3.5167 yes 1_545
H(25A) H(18) 2.6469 yes 1_545
H(25A) H(32) 2.7273 yes 1_545
H(25B) C(32) 3.4718 yes 1_545
H(25B) C(33) 3.4362 yes 1_545
H(25B) H(7A) 3.5083 yes 3_655
H(25B) H(7B) 3.1470 yes 1_545
H(25B) H(7C) 3.2574 yes 3_655
H(25B) H(32) 2.7989 yes 1_545
H(25B) H(33B) 2.7667 yes 1_545
H(25B) H(33B) 3.4256 yes 3_655
H(25B) H(34A) 3.2028 yes 1_545
H(25C) H(7B) 2.7229 yes 1_545
H(25C) H(8A) 3.4766 yes 1_545
H(25C) H(11A) 3.4547 yes .
H(25C) H(33B) 3.3813 yes 3_655
H(26) C(30) 3.1611 yes 1_565
H(26) H(13B) 3.5288 yes 1_655
H(26) H(30A) 2.6267 yes 1_565
H(26) H(30B) 2.8233 yes 1_565
H(26) H(31A) 3.5088 yes 1_565
H(26) H(31B) 3.3501 yes 1_565
H(27A) O(1) 3.5679 yes 2_645
H(27A) C(1) 3.5910 yes 2_645
H(27A) C(11) 3.1233 yes 2_655
H(27A) C(30) 3.3328 yes 1_565
H(27A) H(1A) 2.9090 yes 2_645
H(27A) H(11A) 3.3281 yes 2_655
H(27A) H(11B) 2.4733 yes 2_655
H(27A) H(11C) 3.1162 yes 2_655
H(27A) H(17A) 3.2115 yes 2_655
H(27A) H(30A) 2.3780 yes 1_565
H(27A) H(31B) 3.3173 yes 1_565
H(27A) H(38) 3.2248 yes 2_655
H(27B) O(1) 2.4891 yes 2_645
H(27B) C(1) 3.0287 yes 2_645
H(27B) C(8) 3.3258 yes 2_645
H(27B) H(1A) 2.7488 yes 2_645
H(27B) H(6) 3.5273 yes 2_645
H(27B) H(8A) 3.2410 yes 2_645
H(27B) H(8C) 2.6253 yes 2_645
H(27B) H(11B) 3.1531 yes 2_655
H(27B) H(14C) 3.2908 yes 2_645
H(27C) C(8) 3.3312 yes 2_645
H(27C) C(11) 3.2722 yes 2_655
H(27C) C(19) 3.5579 yes 2_655
H(27C) H(8A) 2.8101 yes 2_645
H(27C) H(8C) 2.9677 yes 2_645
H(27C) H(11A) 3.0380 yes 2_655
H(27C) H(11B) 2.9923 yes 2_655
H(27C) H(11C) 3.2394 yes 2_655
H(27C) H(19A) 2.8479 yes 2_655
H(27C) H(19B) 3.3646 yes 2_655
H(27C) H(30A) 2.9968 yes 1_565
H(28A) C(14) 2.9280 yes 2_645
H(28A) H(14A) 3.2362 yes 1_655
H(28A) H(14A) 3.4598 yes 2_645
H(28A) H(14B) 2.6065 yes 2_645
H(28A) H(14C) 2.4087 yes 2_645
H(28A) H(17C) 3.3944 yes 1_655
H(28B) C(14) 3.4146 yes 1_655
H(28B) C(17) 3.4356 yes 2_655
H(28B) C(31) 3.5286 yes 1_565
H(28B) H(13A) 3.5046 yes 1_655
H(28B) H(13B) 2.9775 yes 1_655
H(28B) H(14A) 2.7283 yes 1_655
H(28B) H(14B) 3.2954 yes 1_655
H(28B) H(14B) 3.4917 yes 2_645
H(28B) H(17A) 3.0795 yes 2_655
H(28B) H(17B) 3.3880 yes 2_655
H(28B) H(17C) 3.2744 yes 2_655
H(28B) H(30A) 3.5191 yes 1_565
H(28B) H(31A) 3.5092 yes 1_565
H(28B) H(31B) 2.7183 yes 1_565
H(28C) C(13) 3.1150 yes 1_655
H(28C) C(14) 3.4843 yes 1_655
H(28C) C(15) 3.4926 yes 1_655
H(28C) C(17) 3.5721 yes 1_655
H(28C) H(13A) 3.4022 yes 1_655
H(28C) H(13B) 2.2129 yes 1_655
H(28C) H(14A) 2.7198 yes 1_655
H(28C) H(15) 2.6950 yes 1_655
H(28C) H(17B) 3.5586 yes 1_655
H(28C) H(17C) 3.1386 yes 1_655
H(29) O(1) 3.3330 yes 2_645
H(29) C(8) 3.3271 yes 2_645
H(29) H(8C) 2.4024 yes 2_645
H(29) H(14C) 2.9979 yes 2_645
H(29) H(38) 2.8026 yes 2_645
H(30A) C(26) 3.2611 yes 1_545
H(30A) C(27) 2.9706 yes 1_545
H(30A) H(8B) 3.5610 yes 2_645
H(30A) H(8C) 3.2198 yes 2_645
H(30A) H(11B) 3.4680 yes 2_645
H(30A) H(11C) 3.0422 yes 2_645
H(30A) H(19A) 2.9199 yes 2_645
H(30A) H(21B) 3.4284 yes 2_645
H(30A) H(26) 2.6267 yes 1_545
H(30A) H(27A) 2.3780 yes 1_545
H(30A) H(27C) 2.9968 yes 1_545
H(30A) H(28B) 3.5191 yes 1_545
H(30A) H(38) 3.2094 yes 2_645
H(30B) O(4) 3.4668 yes 1_545
H(30B) C(18) 3.0737 yes 1_545
H(30B) H(18) 2.5784 yes 1_545
H(30B) H(19A) 3.4425 yes 2_645
H(30B) H(21B) 2.7021 yes 2_645
H(30B) H(26) 2.8233 yes 1_545
H(30C) O(4) 3.5733 yes 2_645
H(30C) N(2) 3.5228 yes 2_645
H(30C) C(8) 3.2312 yes 2_645
H(30C) C(19) 3.5194 yes 2_645
H(30C) H(2) 2.9859 yes 2_645
H(30C) H(8A) 3.4534 yes 2_645
H(30C) H(8B) 2.9529 yes 2_645
H(30C) H(8C) 2.7955 yes 2_645
H(30C) H(11C) 3.3775 yes 2_645
H(30C) H(19A) 2.7829 yes 2_645
H(30C) H(21B) 2.9318 yes 2_645
H(31A) C(13) 3.3303 yes 1_645
H(31A) H(13A) 2.4616 yes 1_645
H(31A) H(13B) 3.4365 yes 1_645
H(31A) H(17B) 3.5512 yes 1_655
H(31A) H(18) 3.1108 yes 1_545
H(31A) H(26) 3.5088 yes 1_545
H(31A) H(28B) 3.5092 yes 1_545
H(31B) C(28) 3.5625 yes 1_545
H(31B) H(13A) 3.2030 yes 1_645
H(31B) H(14A) 3.4056 yes 2_645
H(31B) H(14B) 3.3905 yes 1_645
H(31B) H(14C) 2.9848 yes 2_645
H(31B) H(17A) 3.5104 yes 2_645
H(31B) H(17C) 3.0889 yes 2_645
H(31B) H(26) 3.3501 yes 1_545
H(31B) H(27A) 3.3173 yes 1_545
H(31B) H(28B) 2.7183 yes 1_545
H(31B) H(38) 3.2020 yes 2_645
H(31C) C(14) 3.2681 yes 2_645
H(31C) C(17) 3.5697 yes 1_655
H(31C) H(13A) 3.2928 yes 1_645
H(31C) H(14A) 3.2225 yes 2_645
H(31C) H(14B) 3.4057 yes 2_645
H(31C) H(14C) 2.6812 yes 2_645
H(31C) H(17B) 2.8746 yes 1_655
H(31C) H(17C) 3.5009 yes 1_655
H(32) C(25) 3.2054 yes 1_565
H(32) H(24A) 3.5685 yes 1_565
H(32) H(25A) 2.7273 yes 1_565
H(32) H(25B) 2.7989 yes 1_565
H(33A) C(33) 3.4408 yes 3_655
H(33A) H(9) 3.1408 yes 3_655
H(33A) H(10B) 3.4762 yes 3_655
H(33A) H(33A) 3.0690 yes 3_655
H(33A) H(33C) 2.9912 yes 3_655
H(33B) C(7) 3.5321 yes 3_665
H(33B) H(7A) 3.2312 yes .
H(33B) H(7B) 2.9923 yes 3_665
H(33B) H(7C) 3.2558 yes 3_665
H(33B) H(25B) 2.7667 yes 1_565
H(33B) H(25B) 3.4256 yes 3_655
H(33B) H(25C) 3.3813 yes 3_655
H(33C) C(7) 3.4872 yes .
H(33C) H(7A) 2.5582 yes .
H(33C) H(9) 3.2078 yes .
H(33C) H(33A) 2.9912 yes 3_655
H(34A) C(5) 3.5945 yes 1_655
H(34A) C(24) 3.3898 yes 1_565
H(34A) H(5A) 2.7718 yes 1_655
H(34A) H(5B) 3.5604 yes 1_655
H(34A) H(7C) 2.9939 yes 3_665
H(34A) H(10B) 3.1030 yes 3_655
H(34A) H(10C) 3.4182 yes 3_655
H(34A) H(13C) 3.2250 yes 1_655
H(34A) H(24A) 2.5932 yes 1_565
H(34A) H(24B) 3.4012 yes 1_565
H(34A) H(25B) 3.2028 yes 1_565
H(34B) C(10) 3.0663 yes 3_655
H(34B) H(3B) 3.5579 yes 3_655
H(34B) H(5A) 2.6796 yes 1_655
H(34B) H(10B) 2.8364 yes 3_655
H(34B) H(10C) 2.4522 yes 3_655
H(34B) H(16C) 2.9346 yes 1_655
H(34C) C(5) 3.4680 yes 1_655
H(34C) C(13) 3.3378 yes 1_655
H(34C) H(5A) 2.5798 yes 1_655
H(34C) H(13B) 3.0371 yes 1_655
H(34C) H(13C) 2.7509 yes 1_655
H(34C) H(15) 3.0750 yes 1_655
H(34C) H(16C) 3.1873 yes 1_655
H(34C) H(24A) 3.5616 yes 1_565
H(35) C(18) 3.39(5) yes 1_545
H(35) H(18) 2.4636 yes 1_545
H(36) C(15) 3.33(6) yes 1_655
H(36) H(13B) 3.1401 yes 1_655
H(36) H(15) 2.4443 yes 1_655
H(36) H(16A) 3.2956 yes 1_655
H(37) O(2) 3.21(5) yes 1_545
H(37) C(1) 3.13(5) yes 1_545
H(37) H(1A) 2.4000 yes 1_545
H(38) C(29) 3.53(7) yes 2_655
H(38) H(1A) 3.4705 yes 1_545
H(38) H(27A) 3.2248 yes 2_645
H(38) H(29) 2.8026 yes 2_655
H(38) H(30A) 3.2094 yes 2_655
H(38) H(31B) 3.2020 yes 2_655

loop_
_geom_hbond_atom_site_label_D
_geom_hbond_atom_site_label_H
_geom_hbond_atom_site_label_A
_geom_hbond_distance_DA
_geom_hbond_distance_DH
_geom_hbond_distance_HA
_geom_hbond_angle_DHA
_geom_hbond_publ_flag
N(1) H(1) O(2) 2.764(9) 0.920 1.945 147.3(4) no
N(2) H(2) O(4) 2.760(12) 0.920 1.925 150.0(5) no

loop_
_geom_torsion_atom_site_label_1
_geom_torsion_atom_site_label_2
_geom_torsion_atom_site_label_3
_geom_torsion_atom_site_label_4
_geom_torsion
_geom_torsion_publ_flag
P(1) Ir(1) O(1) C(1) 85.7(4) no
O(1) Ir(1) P(1) C(3) -93.16(16) no
O(1) Ir(1) P(1) C(6) 17.33(17) no
O(1) Ir(1) P(1) C(9) 150.27(17) no
P(1) Ir(1) N(1) C(2) 22.9(3) no
P(1) Ir(1) N(1) C(4) 151.2(4) no
N(1) Ir(1) P(1) C(3) 3.33(19) no
N(1) Ir(1) P(1) C(6) 113.8(2) no
N(1) Ir(1) P(1) C(9) -113.24(20) no
P(2) Ir(1) O(1) C(1) -81.9(4) no
O(1) Ir(1) P(2) C(5) 95.90(17) no
O(1) Ir(1) P(2) C(12) -12.90(18) no
O(1) Ir(1) P(2) C(15) -147.31(18) no
P(2) Ir(1) N(1) C(2) -154.3(4) no
P(2) Ir(1) N(1) C(4) -26.0(3) no
N(1) Ir(1) P(2) C(5) -0.56(19) no
N(1) Ir(1) P(2) C(12) -109.4(2) no
N(1) Ir(1) P(2) C(15) 116.2(2) no
O(1) Ir(1) N(1) C(2) 114.3(4) no
O(1) Ir(1) N(1) C(4) -117.4(4) no
N(1) Ir(1) O(1) C(1) 1.6(5) no
P(3) Ir(2) O(3) C(18) 78.5(5) no
O(3) Ir(2) P(3) C(20) -90.8(2) no
O(3) Ir(2) P(3) C(23) 151.2(2) no
O(3) Ir(2) P(3) C(32) 19.1(2) no
P(3) Ir(2) N(2) C(19) 25.7(4) no
P(3) Ir(2) N(2) C(21) 154.5(4) no
N(2) Ir(2) P(3) C(20) 2.4(2) no
N(2) Ir(2) P(3) C(23) -115.6(2) no
N(2) Ir(2) P(3) C(32) 112.3(2) no
P(4) Ir(2) O(3) C(18) -90.0(5) no
O(3) Ir(2) P(4) C(22) 89.02(19) no
O(3) Ir(2) P(4) C(26) -21.9(2) no
O(3) Ir(2) P(4) C(29) -153.2(2) no
P(4) Ir(2) N(2) C(19) -150.5(4) no
P(4) Ir(2) N(2) C(21) -21.7(4) no
N(2) Ir(2) P(4) C(22) -4.5(2) no
N(2) Ir(2) P(4) C(26) -115.4(2) no
N(2) Ir(2) P(4) C(29) 113.3(2) no
O(3) Ir(2) N(2) C(19) 119.3(4) no
O(3) Ir(2) N(2) C(21) -111.9(4) no
N(2) Ir(2) O(3) C(18) -5.6(5) no
Ir(1) P(1) C(3) C(2) -28.3(5) no
Ir(1) P(1) C(6) C(8) 65.5(6) no
Ir(1) P(1) C(9) C(10) 70.1(6) no
Ir(1) P(1) C(9) C(11) -50.7(6) no
C(3) P(1) C(6) C(7) -52.6(6) no
C(6) P(1) C(3) C(2) -151.4(5) no
C(3) P(1) C(9) C(10) -44.6(7) no
C(9) P(1) C(3) C(2) 98.2(6) no
C(6) P(1) C(9) C(10) -151.8(5) no
C(6) P(1) C(9) C(11) 87.5(6) no
C(9) P(1) C(6) C(7) 57.7(6) no
C(9) P(1) C(6) C(8) -73.3(6) no
Ir(1) P(2) C(5) C(4) 26.1(5) no
Ir(1) P(2) C(12) C(14) -67.9(6) no
Ir(1) P(2) C(15) C(16) -69.4(6) no
Ir(1) P(2) C(15) C(17) 52.5(7) no
C(5) P(2) C(12) C(13) 53.3(6) no
C(12) P(2) C(5) C(4) 148.0(5) no
C(5) P(2) C(15) C(16) 45.5(6) no
C(15) P(2) C(5) C(4) -101.2(6) no
C(12) P(2) C(15) C(16) 151.7(5) no
C(12) P(2) C(15) C(17) -86.3(6) no
C(15) P(2) C(12) C(13) -56.7(7) no
C(15) P(2) C(12) C(14) 72.3(6) no
Ir(2) P(3) C(20) C(19) -29.3(7) no
Ir(2) P(3) C(23) C(24) -47.9(9) no
Ir(2) P(3) C(23) C(25) 101.3(9) no
Ir(2) P(3) C(32) C(34) 58.6(6) no
C(20) P(3) C(23) C(25) -14.0(11) no
C(23) P(3) C(20) C(19) 96.7(7) no
C(20) P(3) C(32) C(33) -58.9(7) no
C(32) P(3) C(20) C(19) -150.4(6) no
C(23) P(3) C(32) C(33) 53.8(8) no
C(23) P(3) C(32) C(34) -78.5(7) no
C(32) P(3) C(23) C(24) 88.2(8) no
C(32) P(3) C(23) C(25) -122.7(9) no
Ir(2) P(4) C(22) C(21) 30.6(5) no
Ir(2) P(4) C(26) C(28) -70.2(5) no
Ir(2) P(4) C(29) C(30) -76.4(6) no
Ir(2) P(4) C(29) C(31) 45.5(7) no
C(22) P(4) C(26) C(27) 52.7(6) no
C(26) P(4) C(22) C(21) 152.3(5) no
C(22) P(4) C(29) C(30) 37.9(6) no
C(22) P(4) C(29) C(31) 159.8(5) no
C(29) P(4) C(22) C(21) -96.3(6) no
C(26) P(4) C(29) C(30) 147.4(5) no
C(26) P(4) C(29) C(31) -90.6(6) no
C(29) P(4) C(26) C(27) -60.0(7) no
C(29) P(4) C(26) C(28) 67.5(6) no
Ir(1) O(1) C(1) O(2) 0.1(13) no
Ir(2) O(3) C(18) O(4) -5.5(17) no
Ir(1) N(1) C(2) C(3) -46.7(7) no
Ir(1) N(1) C(4) C(5) 50.4(7) no
Ir(2) N(2) C(19) C(20) -50.8(8) no
Ir(2) N(2) C(21) C(22) 46.9(8) no
N(1) C(2) C(3) P(1) 48.8(9) no
N(1) C(4) C(5) P(2) -49.9(8) no
N(2) C(19) C(20) P(3) 52.3(10) no
N(2) C(21) C(22) P(4) -51.4(9) no
